data_4063624
loop_
_publ_author_name
'Brunner, Henri'
'Ike, Hayato'
'Muschiol, Manfred'
'Tsuno, Takashi'
'Umegaki, Naohisa'
'Zabel, Manfred'

_publ_section_title
;
 Chiral-at-Metal Compounds [CpFe(Prophos)L] (L = Cl, I, CN),
 [CpFe(Prophos)CO]X (X = I, PF6), and [IndFe(Prophos)CO]I
;
_journal_issue 3
_journal_name_full Organometallics
_journal_page_first 414
_journal_paper_doi 10.1021/om100276t
_journal_volume 30
_journal_year 2011
_chemical_absolute_configuration ad
_chemical_compound_source 'see text'
_chemical_formula_moiety 'C33 H31 Fe N P2'
_chemical_formula_sum 'C33 H31 Fe N P2'
_chemical_formula_weight 559.38
_chemical_name_systematic ?
_space_group_IT_number 4
_symmetry_cell_setting monoclinic
_symmetry_Int_Tables_number 4
_symmetry_space_group_name_Hall 'P 2yb'
_symmetry_space_group_name_H-M 'P 1 21 1'
_atom_sites_solution_hydrogens geom
_atom_sites_solution_primary direct
_atom_sites_solution_secondary difmap
_cell_angle_alpha 90
_cell_angle_beta 99.2596(9)
_cell_angle_gamma 90
_cell_formula_units_Z 4
_cell_length_a 13.09737(13)
_cell_length_b 11.62720(12)
_cell_length_c 17.82324(16)
_cell_measurement_reflns_used 8171
_cell_measurement_temperature 123
_cell_measurement_theta_max 62.0912
_cell_measurement_theta_min 2.5084
_cell_volume 2678.86(5)
_computing_cell_refinement
;
CrysAlis RED, Oxford Diffraction Ltd.,
Version 1.171.31.8 (release 12-05-2006 CrysAlis171 .NET)
;
_computing_data_collection
;
CrysAlis CCD, Oxford Diffraction Ltd.,
Version 1.171.31.8 (release 12-05-2006 CrysAlis171 .NET)
;
_computing_data_reduction
;
CrysAlis RED, Oxford Diffraction Ltd.,
Version 1.171.31.8 (release 12-05-2006 CrysAlis171 .NET)
;
_computing_molecular_graphics 'PLATON (Spek, 1990)'
_computing_publication_material 'PLATON (Spek, 2003)'
_computing_structure_refinement 'SHELXL-97 (Sheldrick, 1997)'
_computing_structure_solution 'SIR-97 (Altomare, 1999)'
_diffrn_ambient_temperature 123
_diffrn_detector_area_resol_mean 10.5431
_diffrn_measured_fraction_theta_full 0.981
_diffrn_measured_fraction_theta_max 0.981
_diffrn_measurement_device_type 'Xcalibur, Ruby, Gemini ultra'
_diffrn_measurement_method '\w scans'
_diffrn_radiation_monochromator mirror
_diffrn_radiation_probe x-ray
_diffrn_radiation_source 'Enhance Ultra (Cu) X-ray Source'
_diffrn_radiation_type CuK\a
_diffrn_radiation_wavelength 1.54184
_diffrn_reflns_av_R_equivalents 0.0470
_diffrn_reflns_av_sigmaI/netI 0.0587
_diffrn_reflns_limit_h_max 14
_diffrn_reflns_limit_h_min -14
_diffrn_reflns_limit_k_max 13
_diffrn_reflns_limit_k_min -13
_diffrn_reflns_limit_l_max 20
_diffrn_reflns_limit_l_min -20
_diffrn_reflns_number 14263
_diffrn_reflns_reduction_process
;
;
_diffrn_reflns_theta_full 62.16
_diffrn_reflns_theta_max 62.16
_diffrn_reflns_theta_min 2.51
_exptl_absorpt_coefficient_mu 5.809
_exptl_absorpt_correction_T_max 1.00000
_exptl_absorpt_correction_T_min 0.57822
_exptl_absorpt_correction_type multi-scan
_exptl_absorpt_process_details
;
CrysAlis RED, Oxford Diffraction Ltd.,
Version 1.171.31.8 (release 12-01-2007 CrysAlis171 .NET)
Empirical absorption correction using spherical harmonics,
 implemented in SCALE3 ABSPACK scaling algorithm.
;
_exptl_crystal_colour yellow
_exptl_crystal_density_diffrn 1.386
_exptl_crystal_density_method 'Not Measured'
_exptl_crystal_description plate
_exptl_crystal_F_000 1168
_exptl_crystal_size_max 0.250
_exptl_crystal_size_mid 0.080
_exptl_crystal_size_min 0.020
_refine_diff_density_max 0.871
_refine_diff_density_min -0.618
_refine_diff_density_rms 0.083
_refine_ls_abs_structure_details 'Flack (1983), 3317 Friedel pairs'
_refine_ls_abs_structure_Flack -0.026(6)
_refine_ls_extinction_method none
_refine_ls_goodness_of_fit_ref 1.057
_refine_ls_hydrogen_treatment constr
_refine_ls_matrix_type full
_refine_ls_number_parameters 647
_refine_ls_number_reflns 7698
_refine_ls_number_restraints 101
_refine_ls_restrained_S_all 1.051
_refine_ls_R_factor_all 0.0672
_refine_ls_R_factor_gt 0.0544
_refine_ls_shift/su_max 0.005
_refine_ls_shift/su_mean 0.001
_refine_ls_structure_factor_coef Fsqd
_refine_ls_weighting_details 'calc w=1/[\s^2^(Fo^2^)+(0.0769P)^2^+3.2907P] where P=(Fo^2^+2Fc^2^)/3'
_refine_ls_weighting_scheme calc
_refine_ls_wR_factor_gt 0.1340
_refine_ls_wR_factor_ref 0.1449
_reflns_number_gt 6403
_reflns_number_total 7698
_reflns_threshold_expression I>2\s(I)
_cod_data_source_file om100276t_si_003.cif
_cod_data_source_block (R-Fe,R-C)[CpFe(Prophos)CN]
_cod_depositor_comments
;
The following automatic conversions were performed:

'_symmetry_cell_setting' value 'Monoclinic' changed to 'monoclinic'
according to /home/saulius/struct/CIF-dictionaries/cif_core.dic
dictionary named 'cif_core.dic' version 2.4.1 from 2010-06-29.

Automatic conversion script
Id: cif_fix_values 1715 2011-07-08 13:25:40Z adriana 
;
_cod_original_sg_symbol_H-M 'P 21'
_cod_database_code 4063624

loop_
_symmetry_equiv_pos_site_id
_symmetry_equiv_pos_as_xyz
1 x,y,z
2 -x,1/2+y,-z

loop_
_atom_site_aniso_label
_atom_site_aniso_U_11
_atom_site_aniso_U_22
_atom_site_aniso_U_33
_atom_site_aniso_U_23
_atom_site_aniso_U_13
_atom_site_aniso_U_12
Fe1 0.0308(5) 0.0266(6) 0.0221(5) 0.0013(5) 0.0067(4) 0.0033(5)
P1 0.0321(9) 0.0195(9) 0.0233(8) 0.0019(7) 0.0096(6) 0.0037(7)
P2 0.0282(8) 0.0226(9) 0.0222(7) -0.0010(7) 0.0079(6) -0.0003(7)
N1 0.061(4) 0.030(4) 0.037(3) -0.002(3) 0.020(3) 0.001(3)
C1 0.031(4) 0.031(4) 0.029(3) 0.005(3) 0.004(3) 0.005(3)
C2 0.024(3) 0.014(3) 0.044(4) 0.002(3) 0.006(3) 0.010(2)
C3 0.033(4) 0.040(4) 0.042(4) -0.012(3) -0.003(3) 0.010(3)
C4 0.055(4) 0.010(4) 0.034(3) 0.001(3) 0.025(3) -0.005(3)
C5 0.038(4) 0.020(4) 0.077(6) -0.010(4) 0.018(4) -0.005(3)
C6 0.062(6) 0.056(7) 0.095(7) -0.021(6) 0.043(6) -0.013(5)
C7 0.125(9) 0.028(5) 0.082(7) 0.000(5) 0.077(7) 0.001(6)
C8 0.124(9) 0.033(5) 0.048(5) 0.013(4) 0.046(6) 0.023(5)
C9 0.078(6) 0.025(4) 0.033(4) 0.009(3) 0.021(4) 0.011(4)
C10 0.024(3) 0.023(4) 0.034(3) -0.004(3) 0.011(3) -0.004(3)
C11 0.035(4) 0.032(4) 0.025(3) 0.008(3) 0.005(3) 0.002(3)
C12 0.042(4) 0.040(5) 0.021(3) 0.007(3) 0.009(3) -0.005(3)
C13 0.036(4) 0.030(4) 0.029(3) -0.004(3) 0.015(3) -0.004(3)
C14 0.036(4) 0.027(4) 0.037(4) -0.006(3) 0.018(3) 0.001(3)
C15 0.039(4) 0.023(4) 0.030(3) 0.006(3) 0.011(3) 0.005(3)
C16 0.039(4) 0.015(4) 0.032(3) -0.001(3) 0.016(3) 0.001(3)
C17 0.040(4) 0.035(4) 0.033(3) -0.005(3) 0.019(3) -0.001(3)
C18 0.060(5) 0.017(4) 0.046(4) -0.007(3) 0.026(4) -0.004(3)
C19 0.045(4) 0.039(5) 0.047(4) -0.012(4) 0.028(3) -0.011(3)
C20 0.033(4) 0.044(5) 0.033(3) -0.010(3) 0.015(3) -0.015(3)
C21 0.044(4) 0.017(4) 0.025(3) -0.008(3) 0.013(3) -0.006(3)
C22 0.030(3) 0.038(5) 0.020(3) -0.002(3) 0.012(3) -0.006(3)
C23 0.040(4) 0.029(4) 0.048(4) -0.004(3) 0.018(3) -0.008(3)
C24 0.041(4) 0.041(5) 0.048(4) -0.019(4) 0.027(3) -0.011(3)
C25 0.037(4) 0.034(5) 0.032(4) 0.002(3) 0.009(3) -0.011(3)
C26 0.033(4) 0.033(4) 0.037(4) 0.002(3) 0.007(3) -0.005(3)
C27 0.031(4) 0.032(4) 0.027(3) 0.004(3) 0.008(3) 0.001(3)
C28 0.044(4) 0.019(4) 0.027(3) -0.004(3) 0.012(3) 0.006(3)
C29A 0.022(2) 0.037(2) 0.037(2) 0.0013(18) 0.0043(15) 0.0095(18)
C30A 0.022(2) 0.037(2) 0.037(2) 0.0013(18) 0.0043(15) 0.0095(18)
C31A 0.022(2) 0.037(2) 0.037(2) 0.0013(18) 0.0043(15) 0.0095(18)
C32A 0.022(2) 0.037(2) 0.037(2) 0.0013(18) 0.0043(15) 0.0095(18)
C33A 0.022(2) 0.037(2) 0.037(2) 0.0013(18) 0.0043(15) 0.0095(18)
C29 0.022(2) 0.037(2) 0.037(2) 0.0013(18) 0.0043(15) 0.0095(18)
C30 0.022(2) 0.037(2) 0.037(2) 0.0013(18) 0.0043(15) 0.0095(18)
C31 0.022(2) 0.037(2) 0.037(2) 0.0013(18) 0.0043(15) 0.0095(18)
C32 0.022(2) 0.037(2) 0.037(2) 0.0013(18) 0.0043(15) 0.0095(18)
C33 0.022(2) 0.037(2) 0.037(2) 0.0013(18) 0.0043(15) 0.0095(18)
Fe2 0.0260(5) 0.0311(6) 0.0227(5) -0.0012(5) 0.0059(4) 0.0034(5)
P3 0.0261(8) 0.0239(9) 0.0223(7) -0.0018(7) 0.0064(6) 0.0003(7)
P4 0.0240(8) 0.0227(9) 0.0240(7) 0.0013(7) 0.0080(6) -0.0008(7)
N2 0.074(4) 0.015(3) 0.038(3) 0.005(3) 0.016(3) -0.002(3)
C34 0.025(3) 0.026(4) 0.030(3) 0.004(3) 0.009(3) 0.005(3)
C35 0.027(3) 0.034(4) 0.020(3) 0.000(3) 0.007(2) 0.000(3)
C36 0.039(4) 0.033(4) 0.034(3) -0.005(3) 0.006(3) -0.010(3)
C37 0.030(3) 0.027(4) 0.029(3) -0.003(3) 0.014(3) -0.007(3)
C38 0.026(3) 0.034(4) 0.039(4) -0.002(3) 0.007(3) -0.001(3)
C39 0.027(4) 0.036(5) 0.035(4) -0.011(3) 0.011(3) -0.002(3)
C40 0.031(4) 0.032(4) 0.054(5) -0.019(4) 0.022(3) -0.010(3)
C41 0.033(4) 0.040(5) 0.045(4) -0.002(4) 0.020(3) -0.004(3)
C42 0.028(3) 0.027(4) 0.031(3) -0.002(3) 0.010(3) -0.001(3)
C43 0.023(3) 0.018(4) 0.025(3) -0.004(3) 0.006(2) -0.002(2)
C44 0.033(4) 0.033(4) 0.068(5) -0.018(4) 0.026(4) -0.012(3)
C45 0.041(4) 0.041(5) 0.069(5) -0.009(4) 0.031(4) -0.003(3)
C46 0.033(4) 0.037(4) 0.037(4) 0.001(3) 0.012(3) -0.010(3)
C47 0.039(4) 0.023(4) 0.037(3) 0.009(3) 0.011(3) -0.002(3)
C48 0.043(4) 0.032(4) 0.030(3) 0.002(3) 0.014(3) 0.004(3)
C49 0.021(3) 0.030(4) 0.033(3) 0.001(3) 0.009(3) -0.006(3)
C50 0.031(4) 0.022(4) 0.033(3) -0.005(3) 0.014(3) -0.001(3)
C51 0.040(4) 0.031(4) 0.026(3) 0.003(3) 0.006(3) -0.010(3)
C52 0.038(4) 0.030(4) 0.041(4) -0.010(3) 0.021(3) -0.010(3)
C53 0.045(4) 0.030(4) 0.035(4) -0.003(3) 0.015(3) -0.002(3)
C54 0.033(4) 0.021(4) 0.035(3) 0.000(3) 0.012(3) 0.000(3)
C55 0.027(3) 0.033(4) 0.033(4) -0.002(3) 0.019(3) 0.007(3)
C56 0.036(4) 0.036(5) 0.025(3) -0.002(3) 0.014(3) 0.000(3)
C57 0.037(4) 0.027(4) 0.038(4) -0.011(3) 0.018(3) -0.008(3)
C58 0.036(4) 0.030(4) 0.056(5) -0.007(4) 0.028(3) -0.009(3)
C59 0.055(4) 0.017(4) 0.034(4) 0.005(3) 0.022(3) 0.003(3)
C60 0.037(4) 0.033(4) 0.025(3) 0.003(3) 0.017(3) 0.003(3)
C61 0.042(4) 0.037(5) 0.023(3) -0.004(3) 0.008(3) 0.009(3)
C62 0.017(2) 0.045(3) 0.033(2) -0.0042(19) 0.0021(14) 0.0071(17)
C63 0.017(2) 0.045(3) 0.033(2) -0.0042(19) 0.0021(14) 0.0071(17)
C64 0.017(2) 0.045(3) 0.033(2) -0.0042(19) 0.0021(14) 0.0071(17)
C65 0.017(2) 0.045(3) 0.033(2) -0.0042(19) 0.0021(14) 0.0071(17)
C66 0.017(2) 0.045(3) 0.033(2) -0.0042(19) 0.0021(14) 0.0071(17)
C62A 0.017(2) 0.045(3) 0.033(2) -0.0042(19) 0.0021(14) 0.0071(17)
C63A 0.017(2) 0.045(3) 0.033(2) -0.0042(19) 0.0021(14) 0.0071(17)
C64A 0.017(2) 0.045(3) 0.033(2) -0.0042(19) 0.0021(14) 0.0071(17)
C65A 0.017(2) 0.045(3) 0.033(2) -0.0042(19) 0.0021(14) 0.0071(17)
C66A 0.017(2) 0.045(3) 0.033(2) -0.0042(19) 0.0021(14) 0.0071(17)

loop_
_atom_site_label
_atom_site_type_symbol
_atom_site_thermal_displace_type
_atom_site_fract_x
_atom_site_fract_y
_atom_site_fract_z
_atom_site_occupancy
_atom_site_U_iso_or_equiv
_atom_site_calc_flag
_atom_site_refinement_flags
Fe1 Fe Uani 0.69378(7) 0.50811(10) -0.00721(5) 1.000 0.0262(3) . .
P1 P Uani 0.81857(12) 0.38986(16) -0.02130(9) 1.000 0.0244(5) . .
P2 P Uani 0.75447(12) 0.50270(16) 0.11321(8) 1.000 0.0239(5) . .
N1 N Uani 0.8424(5) 0.7018(6) -0.0341(3) 1.000 0.041(2) . .
C1 C Uani 0.9260(5) 0.4282(6) 0.0528(3) 1.000 0.030(2) . .
C2 C Uani 0.8892(5) 0.4393(6) 0.1297(4) 1.000 0.0273(19) . .
C3 C Uani 0.9702(5) 0.5011(6) 0.1863(4) 1.000 0.039(2) . .
C4 C Uani 0.8043(6) 0.2330(6) -0.0125(4) 1.000 0.031(2) . .
C5 C Uani 0.7314(6) 0.1783(6) -0.0647(5) 1.000 0.044(3) . .
C6 C Uani 0.7188(8) 0.0597(9) -0.0628(7) 1.000 0.068(4) . .
C7 C Uani 0.7824(9) -0.0049(8) -0.0074(6) 1.000 0.072(4) . .
C8 C Uani 0.8557(9) 0.0489(8) 0.0435(5) 1.000 0.065(4) . .
C9 C Uani 0.8675(7) 0.1672(6) 0.0406(4) 1.000 0.044(3) . .
C10 C Uani 0.8771(5) 0.3958(6) -0.1071(4) 1.000 0.0263(19) . .
C11 C Uani 0.8424(5) 0.4749(6) -0.1650(4) 1.000 0.031(2) . .
C12 C Uani 0.8891(5) 0.4796(6) -0.2297(4) 1.000 0.034(2) . .
C13 C Uani 0.9698(5) 0.4080(6) -0.2373(4) 1.000 0.031(2) . .
C14 C Uani 1.0041(5) 0.3296(6) -0.1821(4) 1.000 0.032(2) . .
C15 C Uani 0.9598(5) 0.3208(6) -0.1157(4) 1.000 0.030(2) . .
C16 C Uani 0.7566(5) 0.6357(5) 0.1691(3) 1.000 0.028(2) . .
C17 C Uani 0.7230(5) 0.7369(6) 0.1328(4) 1.000 0.035(2) . .
C18 C Uani 0.7225(6) 0.8406(6) 0.1733(4) 1.000 0.039(3) . .
C19 C Uani 0.7548(6) 0.8409(7) 0.2511(4) 1.000 0.041(3) . .
C20 C Uani 0.7869(5) 0.7391(7) 0.2881(4) 1.000 0.036(2) . .
C21 C Uani 0.7865(5) 0.6381(6) 0.2482(3) 1.000 0.028(2) . .
C22 C Uani 0.6807(5) 0.4048(6) 0.1651(3) 1.000 0.029(2) . .
C23 C Uani 0.6001(5) 0.4461(7) 0.2007(4) 1.000 0.038(2) . .
C24 C Uani 0.5329(6) 0.3709(7) 0.2283(4) 1.000 0.041(3) . .
C25 C Uani 0.5444(5) 0.2555(6) 0.2225(4) 1.000 0.034(3) . .
C26 C Uani 0.6237(5) 0.2134(7) 0.1873(4) 1.000 0.034(2) . .
C27 C Uani 0.6893(5) 0.2883(6) 0.1584(4) 1.000 0.030(2) . .
C28 C Uani 0.7879(5) 0.6286(6) -0.0226(4) 1.000 0.029(2) . .
C29A C Uani 0.5937(9) 0.5304(6) -0.1052(5) 0.524(17) 0.0321(12) . .
C30A C Uani 0.5755(12) 0.6193(7) -0.0546(6) 0.524(17) 0.0321(12) . .
C31A C Uani 0.5498(10) 0.5692(13) 0.0120(5) 0.524(17) 0.0321(12) . .
C32A C Uani 0.5438(10) 0.4484(13) 0.0013(6) 0.524(17) 0.0321(12) . .
C33A C Uani 0.5667(11) 0.4261(7) -0.0721(7) 0.524(17) 0.0321(12) . .
C29 C Uani 0.5788(14) 0.5457(8) -0.1060(6) 0.476(17) 0.0321(12) . .
C30 C Uani 0.5602(13) 0.6055(10) -0.0404(8) 0.476(17) 0.0321(12) . .
C31 C Uani 0.5413(11) 0.5238(15) 0.0143(6) 0.476(17) 0.0321(12) . .
C32 C Uani 0.5587(12) 0.4131(12) -0.0141(5) 0.476(17) 0.0321(12) . .
C33 C Uani 0.5858(9) 0.4275(6) -0.0873(5) 0.476(17) 0.0321(12) . .
Fe2 Fe Uani 0.32039(7) 0.61043(11) 0.50684(5) 1.000 0.0264(3) . .
P3 P Uani 0.27415(12) 0.60697(16) 0.38487(8) 1.000 0.0238(5) . .
P4 P Uani 0.18512(12) 0.71925(16) 0.50904(9) 1.000 0.0231(5) . .
N2 N Uani 0.1940(5) 0.3993(5) 0.5396(3) 1.000 0.0416(19) . .
C34 C Uani 0.1420(5) 0.6646(6) 0.3559(4) 1.000 0.0265(19) . .
C35 C Uani 0.0853(5) 0.6889(6) 0.4248(3) 1.000 0.0267(19) . .
C36 C Uani 0.0159(5) 0.5883(6) 0.4379(4) 1.000 0.035(2) . .
C37 C Uani 0.2770(5) 0.4696(6) 0.3330(4) 1.000 0.0277(19) . .
C38 C Uani 0.2399(5) 0.4642(6) 0.2552(4) 1.000 0.033(2) . .
C39 C Uani 0.2404(5) 0.3602(6) 0.2174(4) 1.000 0.032(3) . .
C40 C Uani 0.2773(5) 0.2616(7) 0.2562(4) 1.000 0.037(3) . .
C41 C Uani 0.3166(5) 0.2677(7) 0.3325(4) 1.000 0.038(3) . .
C42 C Uani 0.3159(5) 0.3703(6) 0.3707(4) 1.000 0.0281(19) . .
C43 C Uani 0.3513(4) 0.7004(5) 0.3320(3) 1.000 0.0218(19) . .
C44 C Uani 0.4365(5) 0.6560(7) 0.3030(5) 1.000 0.043(3) . .
C45 C Uani 0.5004(6) 0.7308(7) 0.2708(5) 1.000 0.048(3) . .
C46 C Uani 0.4833(5) 0.8463(7) 0.2677(4) 1.000 0.035(2) . .
C47 C Uani 0.3999(5) 0.8897(7) 0.2960(4) 1.000 0.033(2) . .
C48 C Uani 0.3357(5) 0.8163(6) 0.3290(4) 1.000 0.034(2) . .
C49 C Uani 0.1138(5) 0.7144(6) 0.5897(4) 1.000 0.0275(19) . .
C50 C Uani 0.1516(5) 0.6521(6) 0.6539(4) 1.000 0.028(2) . .
C51 C Uani 0.1014(5) 0.6557(6) 0.7172(4) 1.000 0.032(2) . .
C52 C Uani 0.0142(5) 0.7235(7) 0.7158(4) 1.000 0.035(2) . .
C53 C Uani -0.0247(6) 0.7855(6) 0.6521(4) 1.000 0.036(2) . .
C54 C Uani 0.0250(5) 0.7813(6) 0.5883(4) 1.000 0.029(2) . .
C55 C Uani 0.2049(5) 0.8764(6) 0.5070(4) 1.000 0.029(2) . .
C56 C Uani 0.2570(5) 0.9301(7) 0.5727(4) 1.000 0.031(2) . .
C57 C Uani 0.2781(5) 1.0461(6) 0.5731(4) 1.000 0.033(2) . .
C58 C Uani 0.2476(5) 1.1110(7) 0.5085(4) 1.000 0.038(3) . .
C59 C Uani 0.1954(6) 1.0609(6) 0.4445(4) 1.000 0.034(2) . .
C60 C Uani 0.1746(5) 0.9447(6) 0.4438(4) 1.000 0.030(2) . .
C61 C Uani 0.2383(5) 0.4798(7) 0.5243(4) 1.000 0.034(2) . .
C62 C Uani 0.4118(8) 0.5896(6) 0.6111(5) 0.643(9) 0.0319(14) . .
C63 C Uani 0.4474(7) 0.5105(9) 0.5599(5) 0.643(9) 0.0319(14) . .
C64 C Uani 0.4752(7) 0.5724(9) 0.4975(5) 0.643(9) 0.0319(14) . .
C65 C Uani 0.4606(7) 0.6916(9) 0.5114(4) 0.643(9) 0.0319(14) . .
C66 C Uani 0.4280(8) 0.7019(6) 0.5835(4) 0.643(9) 0.0319(14) . .
C62A C Uani 0.4298(8) 0.5880(6) 0.6075(4) 0.357(9) 0.0319(14) . .
C63A C Uani 0.4659(14) 0.5455(12) 0.5416(7) 0.357(9) 0.0319(14) . .
C64A C Uani 0.4775(13) 0.6398(15) 0.4926(7) 0.357(9) 0.0319(14) . .
C65A C Uani 0.4415(13) 0.7396(13) 0.5264(8) 0.357(9) 0.0319(14) . .
C66A C Uani 0.4056(15) 0.7065(9) 0.5947(8) 0.357(9) 0.0319(14) . .
H3C H Uiso 0.94880 0.50110 0.23650 1.000 0.0590 calc R
H5 H Uiso 0.68920 0.22210 -0.10270 1.000 0.0530 calc R
H6 H Uiso 0.66760 0.02280 -0.09860 1.000 0.0810 calc R
H7 H Uiso 0.77440 -0.08590 -0.00530 1.000 0.0860 calc R
H8 H Uiso 0.89880 0.00530 0.08100 1.000 0.0780 calc R
H9 H Uiso 0.91990 0.20360 0.07570 1.000 0.0530 calc R
H11 H Uiso 0.78690 0.52540 -0.16000 1.000 0.0370 calc R
H12 H Uiso 0.86480 0.53290 -0.26890 1.000 0.0400 calc R
H13 H Uiso 1.00200 0.41290 -0.28130 1.000 0.0370 calc R
H14 H Uiso 1.05940 0.27980 -0.18870 1.000 0.0390 calc R
H15 H Uiso 0.98450 0.26600 -0.07750 1.000 0.0360 calc R
H17 H Uiso 0.69990 0.73650 0.07940 1.000 0.0420 calc R
H18 H Uiso 0.70020 0.90980 0.14740 1.000 0.0470 calc R
H19 H Uiso 0.75490 0.91040 0.27910 1.000 0.0490 calc R
H20 H Uiso 0.80950 0.73930 0.34150 1.000 0.0420 calc R
H21 H Uiso 0.80680 0.56880 0.27460 1.000 0.0330 calc R
H23 H Uiso 0.59150 0.52660 0.20610 1.000 0.0450 calc R
H24 H Uiso 0.47810 0.40060 0.25160 1.000 0.0490 calc R
H25 H Uiso 0.49880 0.20430 0.24220 1.000 0.0410 calc R
H26 H Uiso 0.63290 0.13280 0.18310 1.000 0.0410 calc R
H27 H Uiso 0.74200 0.25790 0.13320 1.000 0.0360 calc R
H29B H Uiso 0.61910 0.53900 -0.15190 0.524(17) 0.0380 calc .
H30B H Uiso 0.57980 0.69940 -0.06390 0.524(17) 0.0380 calc .
H31B H Uiso 0.53840 0.60930 0.05640 0.524(17) 0.0380 calc .
H32B H Uiso 0.52750 0.39300 0.03670 0.524(17) 0.0380 calc .
H33B H Uiso 0.56430 0.35270 -0.09570 0.524(17) 0.0380 calc .
H1A H Uiso 0.98040 0.36840 0.05600 1.000 0.0370 calc R
H1B H Uiso 0.95640 0.50200 0.03970 1.000 0.0370 calc R
H2 H Uiso 0.88310 0.35950 0.14940 1.000 0.0320 calc R
H3A H Uiso 0.97720 0.58060 0.16950 1.000 0.0590 calc R
H3B H Uiso 1.03680 0.46150 0.18930 1.000 0.0590 calc R
H29A H Uiso 0.58540 0.57890 -0.15370 0.476(17) 0.0380 calc .
H30A H Uiso 0.56040 0.68660 -0.03420 0.476(17) 0.0380 calc .
H31A H Uiso 0.52060 0.54020 0.06190 0.476(17) 0.0380 calc .
H32A H Uiso 0.55330 0.34210 0.01120 0.476(17) 0.0380 calc .
H33A H Uiso 0.60520 0.36790 -0.11860 0.476(17) 0.0380 calc .
H36C H Uiso -0.01580 0.60320 0.48310 1.000 0.0530 calc R
H38 H Uiso 0.21430 0.53140 0.22830 1.000 0.0390 calc R
H39 H Uiso 0.21530 0.35650 0.16450 1.000 0.0390 calc R
H40 H Uiso 0.27550 0.19010 0.23020 1.000 0.0450 calc R
H41 H Uiso 0.34430 0.20080 0.35880 1.000 0.0450 calc R
H42 H Uiso 0.34230 0.37340 0.42350 1.000 0.0340 calc R
H44 H Uiso 0.45050 0.57580 0.30520 1.000 0.0510 calc R
H45 H Uiso 0.55740 0.70040 0.25040 1.000 0.0570 calc R
H46 H Uiso 0.52840 0.89600 0.24630 1.000 0.0420 calc R
H47 H Uiso 0.38580 0.96980 0.29300 1.000 0.0390 calc R
H48 H Uiso 0.27960 0.84780 0.35010 1.000 0.0410 calc R
H50 H Uiso 0.21200 0.60650 0.65510 1.000 0.0330 calc R
H51 H Uiso 0.12690 0.61170 0.76120 1.000 0.0390 calc R
H52 H Uiso -0.01900 0.72720 0.75930 1.000 0.0420 calc R
H53 H Uiso -0.08510 0.83100 0.65130 1.000 0.0430 calc R
H54 H Uiso -0.00170 0.82390 0.54400 1.000 0.0350 calc R
H56 H Uiso 0.27780 0.88590 0.61730 1.000 0.0380 calc R
H57 H Uiso 0.31380 1.08140 0.61790 1.000 0.0390 calc R
H58 H Uiso 0.26290 1.19080 0.50870 1.000 0.0460 calc R
H59 H Uiso 0.17340 1.10590 0.40040 1.000 0.0400 calc R
H60 H Uiso 0.13840 0.91070 0.39880 1.000 0.0360 calc R
H62 H Uiso 0.38290 0.57090 0.65520 0.643(9) 0.0380 calc .
H63 H Uiso 0.45180 0.42950 0.56640 0.643(9) 0.0380 calc .
H64 H Uiso 0.49910 0.54030 0.45440 0.643(9) 0.0380 calc .
H65 H Uiso 0.47080 0.75310 0.47840 0.643(9) 0.0380 calc .
H66 H Uiso 0.41860 0.77200 0.60890 0.643(9) 0.0380 calc .
H34A H Uiso 0.14600 0.73680 0.32720 1.000 0.0320 calc R
H34B H Uiso 0.10090 0.60870 0.32150 1.000 0.0320 calc R
H35 H Uiso 0.04130 0.75890 0.41330 1.000 0.0320 calc R
H36A H Uiso 0.05730 0.51780 0.44540 1.000 0.0530 calc R
H36B H Uiso -0.03840 0.57930 0.39360 1.000 0.0530 calc R
H62B H Uiso 0.42310 0.54520 0.65190 0.357(9) 0.0380 calc .
H63B H Uiso 0.47990 0.46720 0.53190 0.357(9) 0.0380 calc .
H64B H Uiso 0.50420 0.63660 0.44610 0.357(9) 0.0380 calc .
H65B H Uiso 0.44130 0.81560 0.50680 0.357(9) 0.0380 calc .
H66B H Uiso 0.37170 0.75470 0.62590 0.357(9) 0.0380 calc .

loop_
_atom_type_symbol
_atom_type_description
_atom_type_scat_dispersion_real
_atom_type_scat_dispersion_imag
_atom_type_scat_source
P P 0.2955 0.4335 'International Tables Vol C Tables 4.2.6.8 and 6.1.1.4'
N N 0.0311 0.0180 'International Tables Vol C Tables 4.2.6.8 and 6.1.1.4'
Fe Fe -1.1336 3.1974 'International Tables Vol C Tables 4.2.6.8 and 6.1.1.4'
H H 0.0000 0.0000 'International Tables Vol C Tables 4.2.6.8 and 6.1.1.4'
C C 0.0181 0.0091 'International Tables Vol C Tables 4.2.6.8 and 6.1.1.4'

loop_
_geom_angle_atom_site_label_1
_geom_angle_atom_site_label_2
_geom_angle_atom_site_label_3
_geom_angle
_geom_angle_publ_flag
P1 Fe1 P2 86.19(7) yes
P1 Fe1 C28 86.2(2) yes
P1 Fe1 C29A 112.0(3) yes
P1 Fe1 C30A 149.8(3) yes
P1 Fe1 C31A 160.7(4) yes
P1 Fe1 C32A 121.6(4) yes
P1 Fe1 C33A 101.1(3) yes
P1 Fe1 C29 118.0(4) yes
P1 Fe1 C30 156.7(4) yes
P1 Fe1 C31 145.9(5) yes
P1 Fe1 C32 107.8(4) yes
P1 Fe1 C33 94.4(3) yes
P2 Fe1 C28 91.2(2) yes
P2 Fe1 C29A 160.4(3) yes
P2 Fe1 C30A 123.3(3) yes
P2 Fe1 C31A 92.5(3) yes
P2 Fe1 C32A 96.7(3) yes
P2 Fe1 C33A 131.7(3) yes
P2 Fe1 C29 155.0(4) yes
P2 Fe1 C30 117.0(4) yes
P2 Fe1 C31 91.7(3) yes
P2 Fe1 C32 102.5(3) yes
P2 Fe1 C33 140.6(3) yes
C28 Fe1 C29A 97.2(3) yes
C28 Fe1 C30A 86.7(4) yes
C28 Fe1 C31A 113.1(5) yes
C28 Fe1 C32A 151.5(5) yes
C28 Fe1 C33A 136.5(4) yes
C28 Fe1 C29 96.6(4) yes
C28 Fe1 C30 95.3(4) yes
C28 Fe1 C31 128.0(5) yes
C28 Fe1 C32 160.8(4) yes
C28 Fe1 C33 128.2(3) yes
C29A Fe1 C30A 40.3(4) yes
C29A Fe1 C31A 67.8(4) yes
C29A Fe1 C32A 67.9(4) yes
C29A Fe1 C33A 40.2(4) yes
C30A Fe1 C31A 39.4(5) yes
C30A Fe1 C32A 66.1(5) yes
C30A Fe1 C33A 65.6(4) yes
C31A Fe1 C32A 39.4(6) yes
C31A Fe1 C33A 65.7(5) yes
C32A Fe1 C33A 39.2(5) yes
C29 Fe1 C30 38.8(5) yes
C29 Fe1 C31 64.8(5) yes
C29 Fe1 C32 65.5(5) yes
C29 Fe1 C33 38.9(3) yes
C30 Fe1 C31 39.4(6) yes
C30 Fe1 C32 66.7(5) yes
C30 Fe1 C33 66.5(4) yes
C31 Fe1 C32 39.6(6) yes
C31 Fe1 C33 66.4(5) yes
C32 Fe1 C33 40.0(4) yes
C61 Fe2 C66 129.4(3) yes
C61 Fe2 C62A 94.9(3) yes
C61 Fe2 C63A 100.2(5) yes
C61 Fe2 C64A 136.2(5) yes
C61 Fe2 C65A 159.6(4) yes
C61 Fe2 C66A 123.2(4) yes
C62 Fe2 C63 39.9(3) yes
C62 Fe2 C64 67.6(4) yes
C62 Fe2 C65 68.4(3) yes
C62 Fe2 C66 40.2(3) yes
C63 Fe2 C64 39.2(4) yes
C63 Fe2 C65 66.6(4) yes
C63 Fe2 C66 65.8(3) yes
C64 Fe2 C65 40.1(4) yes
C64 Fe2 C66 66.6(4) yes
C65 Fe2 C66 40.2(3) yes
C62A Fe2 C63A 39.8(4) yes
C62A Fe2 C64A 65.7(4) yes
C62A Fe2 C65A 64.7(4) yes
C62A Fe2 C66A 39.5(4) yes
C63A Fe2 C64A 39.7(6) yes
C63A Fe2 C65A 65.6(6) yes
C63A Fe2 C66A 67.2(6) yes
C64A Fe2 C65A 38.5(6) yes
C64A Fe2 C66A 66.2(6) yes
C65A Fe2 C66A 39.0(6) yes
P4 Fe2 C65A 99.8(4) yes
P4 Fe2 C66A 90.8(5) yes
C61 Fe2 C62 91.2(3) yes
C61 Fe2 C63 85.1(3) yes
C61 Fe2 C64 114.8(4) yes
C61 Fe2 C65 151.6(4) yes
P3 Fe2 C66A 142.3(4) yes
P4 Fe2 C61 88.8(2) yes
P4 Fe2 C62 114.1(3) yes
P4 Fe2 C63 152.8(2) yes
P3 Fe2 P4 86.10(7) yes
P3 Fe2 C61 94.3(2) yes
P3 Fe2 C62 159.2(3) yes
P3 Fe2 C63 120.7(3) yes
P3 Fe2 C64 92.0(2) yes
P3 Fe2 C65 98.8(2) yes
P3 Fe2 C66 135.9(2) yes
P3 Fe2 C62A 152.8(3) yes
P3 Fe2 C63A 113.2(4) yes
P3 Fe2 C64A 90.2(3) yes
P3 Fe2 C65A 104.7(4) yes
P4 Fe2 C62A 119.7(2) yes
P4 Fe2 C63A 157.8(4) yes
P4 Fe2 C64A 135.1(5) yes
P4 Fe2 C66 99.1(3) yes
P4 Fe2 C64 156.5(3) yes
P4 Fe2 C65 117.1(3) yes
C1 P1 C4 104.9(3) yes
Fe1 P1 C1 105.5(2) yes
Fe1 P1 C4 121.7(3) yes
Fe1 P1 C10 119.9(2) yes
C1 P1 C10 102.7(3) yes
C4 P1 C10 99.9(3) yes
C16 P2 C22 102.2(3) yes
C2 P2 C16 108.2(3) yes
C2 P2 C22 103.5(3) yes
Fe1 P2 C2 110.5(2) yes
Fe1 P2 C16 118.9(2) yes
Fe1 P2 C22 112.2(2) yes
Fe2 P3 C34 111.9(2) yes
Fe2 P3 C37 119.6(2) yes
C34 P3 C37 105.5(3) yes
C34 P3 C43 102.1(3) yes
C37 P3 C43 101.4(3) yes
Fe2 P3 C43 114.55(19) yes
Fe2 P4 C35 110.1(2) yes
Fe2 P4 C55 117.2(2) yes
C35 P4 C49 104.3(3) yes
Fe2 P4 C49 120.8(2) yes
C49 P4 C55 97.8(3) yes
C35 P4 C55 104.8(3) yes
P1 C1 C2 110.6(5) yes
P2 C2 C1 108.3(5) yes
C1 C2 C3 110.3(5) no
P2 C2 C3 116.9(5) yes
P1 C4 C9 123.2(6) yes
P1 C4 C5 117.9(5) yes
C5 C4 C9 118.7(7) no
C4 C5 C6 120.9(8) no
C5 C6 C7 119.3(10) no
C6 C7 C8 119.9(9) no
C7 C8 C9 120.1(9) no
C4 C9 C8 121.1(8) no
P1 C10 C15 120.0(5) yes
P1 C10 C11 120.9(5) yes
C11 C10 C15 119.1(6) no
C10 C11 C12 120.2(6) no
C11 C12 C13 120.5(6) no
C12 C13 C14 120.3(6) no
C13 C14 C15 121.6(6) no
C10 C15 C14 118.2(6) no
P2 C16 C17 119.2(4) yes
P2 C16 C21 122.7(5) yes
C17 C16 C21 118.1(6) no
C16 C17 C18 121.2(6) no
C17 C18 C19 119.4(7) no
C18 C19 C20 119.7(7) no
C19 C20 C21 120.6(6) no
C16 C21 C20 121.0(6) no
P2 C22 C27 120.9(5) yes
C23 C22 C27 117.3(6) no
P2 C22 C23 120.8(5) yes
C22 C23 C24 120.8(7) no
C23 C24 C25 120.8(7) no
C24 C25 C26 119.0(7) no
C25 C26 C27 120.2(7) no
C22 C27 C26 121.9(6) no
Fe1 C28 N1 177.7(6) yes
Fe1 C29 C30 67.5(8) yes
C30 C29 C33 107.2(9) no
Fe1 C29 C33 66.6(6) yes
C30A C29A C33A 106.3(9) no
Fe1 C29A C30A 72.3(6) yes
Fe1 C29A C33A 72.7(6) yes
Fe1 C30 C29 73.7(9) yes
C29 C30 C31 108.2(11) no
Fe1 C30 C31 70.8(8) yes
C29A C30A C31A 108.8(9) no
Fe1 C30A C29A 67.4(6) yes
Fe1 C30A C31A 70.5(7) yes
Fe1 C31 C30 69.8(9) yes
Fe1 C31 C32 69.1(9) yes
C30 C31 C32 108.0(10) no
C30A C31A C32A 108.1(9) no
Fe1 C31A C30A 70.1(8) yes
Fe1 C31A C32A 71.0(8) yes
Fe1 C32 C33 69.7(7) yes
Fe1 C32 C31 71.3(8) yes
C31 C32 C33 107.5(10) no
C31A C32A C33A 106.9(10) no
Fe1 C32A C31A 69.6(8) yes
Fe1 C32A C33A 69.8(8) yes
Fe1 C33 C32 70.3(7) yes
Fe1 C33 C29 74.5(7) yes
C29 C33 C32 108.4(9) no
Fe1 C33A C29A 67.2(6) yes
C29A C33A C32A 109.4(9) no
Fe1 C33A C32A 71.0(7) yes
P1 C1 H1A 110.00 no
P1 C1 H1B 110.00 no
C2 C1 H1B 110.00 no
H1A C1 H1B 108.00 no
C2 C1 H1A 110.00 no
C1 C2 H2 107.00 no
C3 C2 H2 107.00 no
P2 C2 H2 107.00 no
C2 C3 H3A 109.00 no
C2 C3 H3B 109.00 no
H3A C3 H3B 109.00 no
H3A C3 H3C 109.00 no
C2 C3 H3C 110.00 no
H3B C3 H3C 109.00 no
C6 C5 H5 119.00 no
C4 C5 H5 120.00 no
C5 C6 H6 120.00 no
C7 C6 H6 120.00 no
C6 C7 H7 120.00 no
C8 C7 H7 120.00 no
C9 C8 H8 120.00 no
C7 C8 H8 120.00 no
C4 C9 H9 120.00 no
C8 C9 H9 119.00 no
C10 C11 H11 120.00 no
C12 C11 H11 120.00 no
C13 C12 H12 120.00 no
C11 C12 H12 120.00 no
C12 C13 H13 120.00 no
C14 C13 H13 120.00 no
C13 C14 H14 119.00 no
C15 C14 H14 119.00 no
C14 C15 H15 121.00 no
C10 C15 H15 121.00 no
C16 C17 H17 119.00 no
C18 C17 H17 119.00 no
C19 C18 H18 120.00 no
C17 C18 H18 120.00 no
C20 C19 H19 120.00 no
C18 C19 H19 120.00 no
C21 C20 H20 120.00 no
C19 C20 H20 120.00 no
C16 C21 H21 119.00 no
C20 C21 H21 119.00 no
C24 C23 H23 120.00 no
C22 C23 H23 120.00 no
C25 C24 H24 120.00 no
C23 C24 H24 120.00 no
C26 C25 H25 120.00 no
C24 C25 H25 121.00 no
C25 C26 H26 120.00 no
C27 C26 H26 120.00 no
C22 C27 H27 119.00 no
C26 C27 H27 119.00 no
C33 C29 H29A 126.00 no
Fe1 C29 H29A 131.00 no
C30 C29 H29A 126.00 no
Fe1 C29A H29B 120.00 no
C33A C29A H29B 127.00 no
C30A C29A H29B 127.00 no
C31 C30 H30A 126.00 no
C29 C30 H30A 126.00 no
Fe1 C30 H30A 121.00 no
C31A C30A H30B 126.00 no
C29A C30A H30B 126.00 no
Fe1 C30A H30B 128.00 no
C30 C31 H31A 126.00 no
C32 C31 H31A 126.00 no
Fe1 C31 H31A 127.00 no
Fe1 C31A H31B 125.00 no
C30A C31A H31B 126.00 no
C32A C31A H31B 126.00 no
C33 C32 H32A 126.00 no
C31 C32 H32A 126.00 no
Fe1 C32 H32A 124.00 no
C33A C32A H32B 126.00 no
C31A C32A H32B 127.00 no
Fe1 C32A H32B 126.00 no
C29 C33 H33A 126.00 no
Fe1 C33 H33A 121.00 no
C32 C33 H33A 126.00 no
C32A C33A H33B 125.00 no
Fe1 C33A H33B 128.00 no
C29A C33A H33B 125.00 no
P3 C34 C35 112.9(5) yes
P4 C35 C34 108.0(4) yes
P4 C35 C36 112.4(4) yes
C34 C35 C36 110.7(5) no
P3 C37 C38 120.3(5) yes
P3 C37 C42 120.7(5) yes
C38 C37 C42 119.0(6) no
C37 C38 C39 119.7(6) no
C38 C39 C40 120.6(7) no
C39 C40 C41 119.7(7) no
C40 C41 C42 120.2(7) no
C37 C42 C41 120.8(7) no
P3 C43 C44 120.4(5) yes
P3 C43 C48 120.8(4) yes
C44 C43 C48 118.2(6) no
C43 C44 C45 119.3(7) no
C44 C45 C46 121.8(7) no
C45 C46 C47 118.9(7) no
C46 C47 C48 120.0(7) no
C43 C48 C47 121.7(6) no
P4 C49 C50 120.4(5) yes
P4 C49 C54 119.7(5) yes
C50 C49 C54 119.7(6) no
C49 C50 C51 120.2(6) no
C50 C51 C52 119.8(6) no
C51 C52 C53 120.6(7) no
C52 C53 C54 119.7(7) no
C49 C54 C53 120.0(6) no
P4 C55 C56 118.3(5) yes
P4 C55 C60 124.2(5) yes
C56 C55 C60 117.5(7) no
C55 C56 C57 120.7(7) no
C56 C57 C58 120.0(7) no
C57 C58 C59 120.2(7) no
C58 C59 C60 119.9(7) no
C55 C60 C59 121.7(7) no
Fe2 C61 N2 174.9(6) yes
Fe2 C62 C63 72.6(5) yes
Fe2 C62 C66 71.2(5) yes
C63 C62 C66 106.8(8) no
C63A C62A C66A 107.4(10) no
Fe2 C62A C63A 67.3(7) yes
Fe2 C62A C66A 69.1(7) yes
Fe2 C63 C64 69.8(5) yes
Fe2 C63 C62 67.6(5) yes
C62 C63 C64 109.0(9) no
C62A C63A C64A 108.7(12) no
Fe2 C63A C62A 72.9(8) yes
Fe2 C63A C64A 73.6(9) yes
Fe2 C64 C65 68.0(5) yes
Fe2 C64 C63 70.9(5) yes
C63 C64 C65 107.3(8) no
Fe2 C64A C63A 66.8(10) yes
C63A C64A C65A 107.0(12) no
Fe2 C64A C65A 71.9(10) yes
Fe2 C65 C66 71.2(5) yes
C64 C65 C66 107.9(8) no
Fe2 C65 C64 72.0(6) yes
Fe2 C65A C64A 69.6(9) yes
C64A C65A C66A 108.6(12) no
Fe2 C65A C66A 67.5(9) yes
Fe2 C66 C65 68.6(5) yes
C62 C66 C65 108.5(7) no
Fe2 C66 C62 68.7(5) yes
Fe2 C66A C62A 71.4(6) yes
Fe2 C66A C65A 73.4(9) yes
C62A C66A C65A 107.6(12) no
P3 C34 H34A 109.00 no
P3 C34 H34B 109.00 no
C35 C34 H34A 109.00 no
C35 C34 H34B 109.00 no
H34A C34 H34B 108.00 no
P4 C35 H35 109.00 no
C34 C35 H35 109.00 no
C36 C35 H35 109.00 no
C35 C36 H36A 109.00 no
C35 C36 H36B 109.00 no
C35 C36 H36C 109.00 no
H36A C36 H36B 110.00 no
H36A C36 H36C 110.00 no
H36B C36 H36C 109.00 no
C37 C38 H38 120.00 no
C39 C38 H38 120.00 no
C38 C39 H39 120.00 no
C40 C39 H39 120.00 no
C39 C40 H40 120.00 no
C41 C40 H40 120.00 no
C40 C41 H41 120.00 no
C42 C41 H41 120.00 no
C37 C42 H42 120.00 no
C41 C42 H42 120.00 no
C43 C44 H44 120.00 no
C45 C44 H44 120.00 no
C44 C45 H45 119.00 no
C46 C45 H45 119.00 no
C45 C46 H46 121.00 no
C47 C46 H46 121.00 no
C46 C47 H47 120.00 no
C48 C47 H47 120.00 no
C43 C48 H48 119.00 no
C47 C48 H48 119.00 no
C49 C50 H50 120.00 no
C51 C50 H50 120.00 no
C50 C51 H51 120.00 no
C52 C51 H51 120.00 no
C51 C52 H52 120.00 no
C53 C52 H52 120.00 no
C52 C53 H53 120.00 no
C54 C53 H53 120.00 no
C49 C54 H54 120.00 no
C53 C54 H54 120.00 no
C55 C56 H56 120.00 no
C57 C56 H56 120.00 no
C56 C57 H57 120.00 no
C58 C57 H57 120.00 no
C57 C58 H58 120.00 no
C59 C58 H58 120.00 no
C58 C59 H59 120.00 no
C60 C59 H59 120.00 no
C55 C60 H60 119.00 no
C59 C60 H60 119.00 no
Fe2 C62 H62 122.00 no
C63 C62 H62 127.00 no
C66 C62 H62 127.00 no
C66A C62A H62B 126.00 no
Fe2 C62A H62B 129.00 no
C63A C62A H62B 126.00 no
C62 C63 H63 126.00 no
Fe2 C63 H63 129.00 no
C64 C63 H63 125.00 no
C64A C63A H63B 126.00 no
Fe2 C63A H63B 120.00 no
C62A C63A H63B 126.00 no
C63 C64 H64 126.00 no
Fe2 C64 H64 126.00 no
C65 C64 H64 126.00 no
Fe2 C64A H64B 126.00 no
C65A C64A H64B 126.00 no
C63A C64A H64B 126.00 no
C64 C65 H65 126.00 no
C66 C65 H65 126.00 no
Fe2 C65 H65 122.00 no
Fe2 C65A H65B 129.00 no
C66A C65A H65B 126.00 no
C64A C65A H65B 126.00 no
C62 C66 H66 126.00 no
C65 C66 H66 126.00 no
Fe2 C66 H66 129.00 no
Fe2 C66A H66B 121.00 no
C62A C66A H66B 126.00 no
C65A C66A H66B 126.00 no

loop_
_geom_bond_atom_site_label_1
_geom_bond_atom_site_label_2
_geom_bond_distance
_geom_bond_publ_flag
Fe1 P1 2.181(2) yes
Fe1 P2 2.1664(17) yes
Fe1 C28 1.915(7) yes
Fe1 C29A 2.025(10) yes
Fe1 C30A 2.089(13) yes
Fe1 C31A 2.094(13) yes
Fe1 C32A 2.112(13) yes
Fe1 C33A 2.097(13) yes
Fe1 C29 2.169(14) yes
Fe1 C30 2.088(16) yes
Fe1 C31 2.101(14) yes
Fe1 C32 2.073(15) yes
Fe1 C33 2.066(10) yes
Fe2 C65 2.055(10) yes
Fe2 P3 2.1612(17) yes
Fe2 P4 2.183(2) yes
Fe2 C61 1.915(8) yes
Fe2 C62 2.057(9) yes
Fe2 C63 2.123(10) yes
Fe2 C64 2.108(9) yes
Fe2 C63A 2.051(17) yes
Fe2 C66 2.089(8) yes
Fe2 C62A 2.124(8) yes
Fe2 C66A 2.094(14) yes
Fe2 C64A 2.141(17) yes
Fe2 C65A 2.172(16) yes
P1 C1 1.823(6) yes
P1 C10 1.819(7) yes
P1 C4 1.843(7) yes
P2 C2 1.891(7) yes
P2 C22 1.836(7) yes
P2 C16 1.837(6) yes
P3 C37 1.849(7) yes
P3 C34 1.850(7) yes
P3 C43 1.843(6) yes
P4 C35 1.859(6) yes
P4 C49 1.837(7) yes
P4 C55 1.847(7) yes
N1 C28 1.150(10) yes
N2 C61 1.157(10) yes
C1 C2 1.530(9) no
C2 C3 1.522(10) no
C4 C9 1.384(11) no
C4 C5 1.377(11) no
C5 C6 1.390(13) no
C6 C7 1.403(16) no
C7 C8 1.362(15) no
C8 C9 1.386(12) no
C10 C11 1.402(10) no
C10 C15 1.418(10) no
C11 C12 1.391(10) no
C12 C13 1.369(10) no
C13 C14 1.363(10) no
C14 C15 1.403(10) no
C16 C17 1.380(9) no
C16 C21 1.401(7) no
C17 C18 1.406(10) no
C18 C19 1.383(10) no
C19 C20 1.387(11) no
C20 C21 1.373(10) no
C22 C23 1.401(9) no
C22 C27 1.366(10) no
C23 C24 1.386(11) no
C24 C25 1.356(11) no
C25 C26 1.386(10) no
C26 C27 1.380(10) no
C29 C33 1.414(12) no
C29 C30 1.415(18) no
C29A C30A 1.417(13) no
C29A C33A 1.418(13) no
C30 C31 1.41(2) no
C30A C31A 1.411(15) no
C31 C32 1.42(2) no
C31A C32A 1.42(2) no
C32 C33 1.416(14) no
C32A C33A 1.412(17) no
C1 H1A 0.9900 no
C1 H1B 0.9900 no
C2 H2 1.0000 no
C3 H3B 0.9800 no
C3 H3A 0.9800 no
C3 H3C 0.9800 no
C5 H5 0.9500 no
C6 H6 0.9500 no
C7 H7 0.9500 no
C8 H8 0.9500 no
C9 H9 0.9500 no
C11 H11 0.9500 no
C12 H12 0.9500 no
C13 H13 0.9500 no
C14 H14 0.9500 no
C15 H15 0.9500 no
C17 H17 0.9500 no
C18 H18 0.9500 no
C19 H19 0.9500 no
C20 H20 0.9500 no
C21 H21 0.9500 no
C23 H23 0.9500 no
C24 H24 0.9500 no
C25 H25 0.9500 no
C26 H26 0.9500 no
C27 H27 0.9500 no
C29 H29A 0.9500 no
C29A H29B 0.9500 no
C30 H30A 0.9500 no
C30A H30B 0.9500 no
C31 H31A 0.9500 no
C31A H31B 0.9500 no
C32 H32A 0.9500 no
C32A H32B 0.9500 no
C33 H33A 0.9500 no
C33A H33B 0.9500 no
C34 C35 1.560(9) no
C35 C36 1.522(10) no
C37 C38 1.395(10) no
C37 C42 1.391(10) no
C38 C39 1.385(10) no
C39 C40 1.385(10) no
C40 C41 1.376(10) no
C41 C42 1.374(11) no
C43 C44 1.402(9) no
C43 C48 1.363(9) no
C44 C45 1.393(11) no
C45 C46 1.361(11) no
C46 C47 1.371(10) no
C47 C48 1.393(10) no
C49 C50 1.377(10) no
C49 C54 1.396(10) no
C50 C51 1.395(10) no
C51 C52 1.385(10) no
C52 C53 1.372(10) no
C53 C54 1.399(10) no
C55 C56 1.403(10) no
C55 C60 1.383(10) no
C56 C57 1.377(11) no
C57 C58 1.381(10) no
C58 C59 1.363(10) no
C59 C60 1.378(10) no
C62 C63 1.426(13) no
C62 C66 1.423(10) no
C62A C63A 1.423(16) no
C62A C66A 1.424(13) no
C63 C64 1.421(13) no
C63A C64A 1.43(2) no
C64 C65 1.426(15) no
C64A C65A 1.42(2) no
C65 C66 1.423(11) no
C65A C66A 1.43(2) no
C34 H34A 0.9900 no
C34 H34B 0.9900 no
C35 H35 1.0000 no
C36 H36A 0.9800 no
C36 H36B 0.9800 no
C36 H36C 0.9800 no
C38 H38 0.9500 no
C39 H39 0.9500 no
C40 H40 0.9500 no
C41 H41 0.9500 no
C42 H42 0.9500 no
C44 H44 0.9500 no
C45 H45 0.9500 no
C46 H46 0.9500 no
C47 H47 0.9500 no
C48 H48 0.9500 no
C50 H50 0.9500 no
C51 H51 0.9500 no
C52 H52 0.9500 no
C53 H53 0.9500 no
C54 H54 0.9500 no
C56 H56 0.9500 no
C57 H57 0.9500 no
C58 H58 0.9500 no
C59 H59 0.9500 no
C60 H60 0.9500 no
C62 H62 0.9500 no
C62A H62B 0.9500 no
C63 H63 0.9500 no
C63A H63B 0.9500 no
C64 H64 0.9500 no
C64A H64B 0.9500 no
C65 H65 0.9500 no
C65A H65B 0.9500 no
C66 H66 0.9500 no
C66A H66B 0.9500 no

loop_
_geom_contact_atom_site_label_1
_geom_contact_atom_site_label_2
_geom_contact_distance
_geom_contact_site_symmetry_2
_geom_contact_publ_flag
Fe1 H11 3.1600 . no
Fe1 H17 3.0700 . no
Fe1 H31A 2.7700 . no
Fe1 H32A 2.7200 . no
Fe2 H64B 2.8100 . no
Fe2 H65B 2.8600 . no
Fe2 H42 3.1700 . no
Fe2 H50 3.1900 . no
P1 C33A 3.304(14) . no
P1 C28 2.804(7) . no
P1 C29A 3.488(11) . no
P1 P2 2.970(2) . no
P1 C2 2.762(7) . no
P1 C33 3.117(12) . no
P1 C32 3.437(16) . no
P2 C28 2.921(7) . no
P2 C31A 3.079(12) . no
P2 C1 2.781(7) . no
P2 C30 3.627(15) . no
P2 C32A 3.197(12) . no
P2 C31 3.063(13) . no
P2 C32 3.307(13) . no
P2 P1 2.970(2) . no
P3 C65 3.201(9) . no
P3 C65A 3.430(15) . no
P3 C61 2.993(7) . no
P3 P4 2.965(2) . no
P3 C35 2.846(7) . no
P3 C64A 3.046(16) . no
P3 C64 3.070(9) . no
P3 C63A 3.516(15) . no
P4 C66 3.250(10) . no
P4 C34 2.771(7) . no
P4 C61 2.872(8) . no
P4 C62 3.558(10) . no
P4 C65 3.616(9) . no
P4 P3 2.965(2) . no
P4 C65A 3.331(17) . no
P4 C66A 3.045(19) . no
P1 H33A 3.0500 . no
P2 H31B 3.1100 . no
P2 H31A 3.0800 . no
P3 H64 3.1100 . no
P3 H64B 3.0500 . no
P4 H66B 2.9700 . no
N1 H15 2.8600 2_755 no
N1 H7 2.7000 1_565 no
N1 H39 2.9400 2_655 no
N2 H36A 2.6400 . no
N2 H58 2.6700 1_545 no
N2 H54 2.8500 2_546 no
N2 H20 2.8300 2_646 no
C2 C9 3.531(10) . no
C3 C38 3.574(9) 1_655 no
C3 C21 3.225(9) . no
C5 C33 3.457(11) . no
C5 C33A 3.589(13) . no
C9 C2 3.531(10) . no
C11 C28 3.275(10) . no
C12 C52 3.490(10) 1_654 no
C13 C51 3.518(10) 1_654 no
C14 C18 3.561(10) 2_745 no
C14 C19 3.571(10) 2_745 no
C17 C31A 3.466(14) . no
C17 C28 3.277(10) . no
C18 C14 3.561(10) 2_755 no
C19 C14 3.571(10) 2_755 no
C20 C57 3.544(10) 2_646 no
C21 C3 3.225(9) . no
C21 C23 3.316(10) . no
C21 C57 3.588(9) 2_646 no
C23 C32A 3.512(13) . no
C23 C21 3.316(10) . no
C23 C31 3.409(13) . no
C25 C66A 3.268(16) 2_646 no
C25 C66 3.475(10) 2_646 no
C25 C62 3.507(11) 2_646 no
C25 C30A 3.524(13) 2_645 no
C25 C29 3.433(13) 2_645 no
C25 C62A 3.572(10) 2_646 no
C26 C29 3.420(16) 2_645 no
C26 C30 3.493(16) 2_645 no
C26 C30A 3.408(15) 2_645 no
C27 C32 3.577(13) . no
C27 C51 3.585(10) 2_646 no
C28 C16 3.507(9) . no
C28 C31A 3.347(15) . no
C28 C10 3.395(10) . no
C28 P1 2.804(7) . no
C28 C33 3.581(12) . no
C28 C17 3.277(10) . no
C28 C29A 2.956(13) . no
C28 C11 3.275(10) . no
C28 C2 3.580(10) . no
C28 P2 2.921(7) . no
C28 C29 3.054(18) . no
C28 C1 3.118(10) . no
C28 C30 2.960(18) . no
C28 C30A 2.751(17) . no
C29 C25 3.433(13) 2_655 no
C29 C28 3.054(18) . no
C29 C32 2.295(16) . no
C29 C31 2.290(16) . no
C29 C26 3.420(16) 2_655 no
C29A P1 3.488(11) . no
C29A C31A 2.299(14) . no
C29A C32A 2.311(15) . no
C29A C28 2.956(13) . no
C30 C28 2.960(18) . no
C30 C33 2.277(14) . no
C30 P2 3.627(15) . no
C30 C32 2.286(18) . no
C30 C26 3.493(16) 2_655 no
C30A C26 3.408(15) 2_655 no
C30A C32A 2.291(17) . no
C30A C28 2.751(17) . no
C30A C33A 2.268(12) . no
C30A C25 3.524(13) 2_655 no
C31 C23 3.409(13) . no
C31 C33 2.283(16) . no
C31 C29 2.290(16) . no
C31 C22 3.300(14) . no
C31 P2 3.063(13) . no
C31A C28 3.347(15) . no
C31A P2 3.079(12) . no
C31A C22 3.540(13) . no
C31A C17 3.466(14) . no
C31A C33A 2.274(16) . no
C31A C29A 2.299(14) . no
C32 C27 3.577(13) . no
C32 C30 2.286(18) . no
C32 P2 3.307(13) . no
C32 C29 2.295(16) . no
C32 P1 3.437(16) . no
C32 C22 3.335(11) . no
C32A C30A 2.291(17) . no
C32A C23 3.512(13) . no
C32A C29A 2.311(15) . no
C32A P2 3.197(12) . no
C32A C22 3.211(12) . no
C33 C30 2.277(14) . no
C33 P1 3.117(12) . no
C33 C28 3.581(12) . no
C33 C5 3.457(11) . no
C33 C46 3.334(11) 2_645 no
C33 C31 2.283(16) . no
C33A C31A 2.274(16) . no
C33A P1 3.304(14) . no
C33A C46 3.565(14) 2_645 no
C33A C30A 2.268(12) . no
C33A C5 3.589(13) . no
C36 C54 3.483(10) . no
C36 C61 3.317(10) . no
C38 C3 3.574(9) 1_455 no
C38 C44 3.409(10) . no
C41 C66 3.522(12) 2_646 no
C42 C61 3.323(10) . no
C44 C64A 3.341(15) . no
C44 C38 3.409(10) . no
C44 C64 3.557(12) . no
C46 C33A 3.565(14) 2_655 no
C46 C33 3.334(11) 2_655 no
C47 C63 3.304(12) 2_656 no
C47 C62 3.593(12) 2_656 no
C47 C62A 3.466(11) 2_656 no
C48 C60 3.501(10) . no
C50 C61 3.389(10) . no
C51 C27 3.585(10) 2_656 no
C51 C13 3.518(10) 1_456 no
C52 C12 3.490(10) 1_456 no
C54 C36 3.483(10) . no
C54 C56 3.546(10) . no
C56 C65A 3.474(18) . no
C56 C54 3.546(10) . no
C56 C66A 3.234(16) . no
C56 C66 3.458(11) . no
C57 C21 3.588(9) 2_656 no
C57 C20 3.544(10) 2_656 no
C60 C48 3.501(10) . no
C61 C50 3.389(10) . no
C61 C42 3.323(10) . no
C61 C35 3.454(10) . no
C61 C37 3.529(10) . no
C61 P3 2.993(7) . no
C61 C63 2.733(11) . no
C61 C62 2.838(12) . no
C61 C62A 2.979(12) . no
C61 C49 3.474(10) . no
C61 C66A 3.527(16) . no
C61 P4 2.872(8) . no
C61 C64 3.390(12) . no
C61 C36 3.317(10) . no
C61 C63A 3.045(19) . no
C62 C64 2.317(13) . no
C62 C65 2.311(12) . no
C62 P4 3.558(10) . no
C62 C25 3.507(11) 2_656 no
C62 C61 2.838(12) . no
C62 C47 3.593(12) 2_646 no
C62A C25 3.572(10) 2_656 no
C62A C64A 2.315(16) . no
C62A C65A 2.300(16) . no
C62A C47 3.466(11) 2_646 no
C62A C61 2.979(12) . no
C63 C65 2.293(14) . no
C63 C47 3.304(12) 2_646 no
C63 C66 2.287(13) . no
C63 C61 2.733(11) . no
C63A C66A 2.29(2) . no
C63A C65A 2.29(2) . no
C63A C61 3.045(19) . no
C63A P3 3.516(15) . no
C64 C44 3.557(12) . no
C64 C43 3.465(11) . no
C64 C61 3.390(12) . no
C64 P3 3.070(9) . no
C64 C62 2.317(13) . no
C64 C66 2.303(12) . no
C64A C62A 2.315(16) . no
C64A P3 3.046(16) . no
C64A C44 3.341(15) . no
C64A C43 3.146(14) . no
C64A C66A 2.31(2) . no
C65 C43 3.288(9) . no
C65 P3 3.201(9) . no
C65 C63 2.293(14) . no
C65 C62 2.311(12) . no
C65 P4 3.616(9) . no
C65A P4 3.331(17) . no
C65A C63A 2.29(2) . no
C65A C43 3.506(15) . no
C65A C56 3.474(18) . no
C65A C55 3.451(18) . no
C65A C62A 2.300(16) . no
C65A P3 3.430(15) . no
C66 C64 2.303(12) . no
C66 C41 3.522(12) 2_656 no
C66 P4 3.250(10) . no
C66 C63 2.287(13) . no
C66 C25 3.475(10) 2_656 no
C66 C56 3.458(11) . no
C66A C25 3.268(16) 2_656 no
C66A P4 3.045(19) . no
C66A C61 3.527(16) . no
C66A C64A 2.31(2) . no
C66A C63A 2.29(2) . no
C66A C56 3.234(16) . no
C66A C55 3.454(18) . no
C1 H9 2.6500 . no
C2 H9 2.9500 . no
C2 H27 2.8600 . no
C3 H21 2.9600 . no
C3 H34B 3.0000 1_655 no
C4 H15 2.8200 . no
C4 H27 2.8600 . no
C5 H33A 2.8300 . no
C5 H33B 2.9700 . no
C9 H15 3.0200 . no
C9 H27 2.7200 . no
C9 H1A 2.7600 . no
C9 H2 2.9500 . no
C11 H40 3.0700 2_655 no
C11 H29B 3.0600 . no
C12 H60 3.0800 2_645 no
C13 H60 3.0000 2_645 no
C13 H34A 2.8400 2_645 no
C14 H8 2.8800 2_755 no
C14 H3A 2.9100 2_745 no
C15 H1A 3.0800 . no
C15 H8 2.8400 2_755 no
C16 H14 2.9100 2_755 no
C16 H3C 3.0400 . no
C16 H3A 2.9600 . no
C16 H23 2.6800 . no
C17 H14 2.9100 2_755 no
C17 H31B 2.9700 . no
C18 H14 2.9100 2_755 no
C19 H14 2.9200 2_755 no
C19 H45 3.0600 . no
C19 H46 3.0200 . no
C20 H57 2.9400 2_646 no
C20 H14 2.9300 2_755 no
C20 H45 3.0100 . no
C21 H14 2.9300 2_755 no
C21 H3C 2.6900 . no
C21 H23 2.8500 . no
C21 H57 2.9800 2_646 no
C21 H45 3.0900 . no
C22 H32B 2.7900 . no
C22 H21 3.0200 . no
C22 H31A 3.0000 . no
C22 H32A 3.0600 . no
C23 H31A 2.7500 . no
C23 H32B 2.9900 . no
C24 H66 3.0900 2_646 no
C24 H44 3.0300 . no
C24 H66B 3.0200 2_646 no
C25 H66B 2.7500 2_646 no
C25 H62 3.1000 2_646 no
C25 H66 2.9700 2_646 no
C25 H29A 2.8200 2_645 no
C25 H30B 3.1000 2_645 no
C27 H32B 3.0300 . no
C27 H2 2.7000 . no
C27 H32A 2.9900 . no
C28 H30B 2.8300 . no
C28 H1B 2.7400 . no
C28 H30A 3.0300 . no
C28 H17 2.6200 . no
C28 H11 2.7300 . no
C29 H26 3.0600 2_655 no
C29 H33A 2.1100 . no
C29 H30A 2.1200 . no
C29 H25 3.0900 2_655 no
C29 H11 3.0400 . no
C29A H30B 2.1200 . no
C29A H11 2.8600 . no
C29A H33B 2.1100 . no
C30 H17 2.9900 . no
C30 H29A 2.1200 . no
C30 H31A 2.1200 . no
C30A H29B 2.1300 . no
C30A H17 2.9900 . no
C30A H31B 2.1100 . no
C31 H32A 2.1200 . no
C31 H30A 2.1100 . no
C31A H17 2.8900 . no
C31A H32B 2.1300 . no
C31A H30B 2.1100 . no
C32 H33A 2.1200 . no
C32 H31A 2.1200 . no
C32A H31B 2.1200 . no
C32A H33B 2.1100 . no
C33 H5 2.7800 . no
C33 H29A 2.1200 . no
C33 H32A 2.1200 . no
C33 H46 3.0100 2_645 no
C33A H29B 2.1300 . no
C33A H5 2.9600 . no
C33A H32B 2.1200 . no
C34 H48 2.8000 . no
C34 H38 3.0300 . no
C34 H60 2.9600 . no
C35 H60 2.7300 . no
C35 H54 3.0100 . no
C36 H54 3.1000 2_546 no
C37 H44 2.7000 . no
C37 H53 3.0400 2_546 no
C38 H44 3.0500 . no
C38 H3B 2.7300 1_455 no
C38 H34B 2.8700 . no
C39 H3B 2.8800 1_455 no
C40 H24 3.1000 . no
C40 H25 3.0300 . no
C41 H59 3.0400 1_545 no
C42 H53 3.0200 2_546 no
C43 H64B 2.7200 . no
C43 H65 2.8800 . no
C43 H38 3.0700 . no
C44 H64 3.0100 . no
C44 H64B 2.5700 . no
C45 H23 2.9700 . no
C46 H63 3.1000 2_656 no
C46 H33A 2.7300 2_655 no
C46 H62B 2.8900 2_656 no
C46 H33B 3.0300 2_655 no
C47 H62B 2.9700 2_656 no
C47 H29B 3.0800 2_655 no
C47 H63 2.9100 2_656 no
C48 H65 3.0400 . no
C48 H34A 2.6500 . no
C49 H56 2.9100 . no
C49 H36C 2.6700 . no
C52 H2 3.0100 2_656 no
C52 H12 3.0000 1_456 no
C53 H59 2.9100 2_546 no
C54 H36C 2.7900 . no
C54 H36A 2.9800 2_556 no
C55 H54 2.9500 . no
C56 H66 2.8000 . no
C56 H66B 2.6200 . no
C57 H20 3.0400 2_656 no
C57 H64 3.0400 2_656 no
C58 H36C 3.0600 2_556 no
C59 H36C 2.9000 2_556 no
C60 H48 2.5900 . no
C60 H35 2.7800 . no
C61 H36A 2.5900 . no
C61 H62 2.9500 . no
C61 H63 2.8400 . no
C61 H42 2.7200 . no
C61 H50 2.8300 . no
C62 H66 2.1200 . no
C62 H50 2.8600 . no
C62 H63 2.1200 . no
C62 H25 3.0000 2_656 no
C62A H47 3.0800 2_646 no
C62A H63B 2.1200 . no
C62A H66B 2.1300 . no
C62A H25 3.0100 2_656 no
C63 H42 3.0400 . no
C63 H64 2.1300 . no
C63 H62 2.1300 . no
C63A H64B 2.1300 . no
C63A H62B 2.1300 . no
C64 H63 2.1200 . no
C64 H42 3.0600 . no
C64 H65 2.1300 . no
C64A H63B 2.1200 . no
C64A H65B 2.1200 . no
C65 H64 2.1300 . no
C65 H66 2.1200 . no
C65A H64B 2.1300 . no
C65A H66B 2.1300 . no
C65A H63B 3.0800 2_656 no
C66 H65 2.1200 . no
C66 H62 2.1300 . no
C66 H41 2.9900 2_656 no
C66 H56 3.0300 . no
C66A H25 2.9700 2_656 no
C66A H56 2.7400 . no
C66A H65B 2.1300 . no
C66A H62B 2.1300 . no
H1A C15 3.0800 . no
H1A C9 2.7600 . no
H1A H9 2.1200 . no
H1B H3A 2.4600 . no
H1B C28 2.7400 . no
H2 H9 2.3300 . no
H2 C27 2.7000 . no
H2 H27 2.1700 . no
H2 C9 2.9500 . no
H2 C52 3.0100 2_646 no
H3A H1B 2.4600 . no
H3A C16 2.9600 . no
H3A C14 2.9100 2_755 no
H3A H14 2.4000 2_755 no
H3B C39 2.8800 1_655 no
H3B C38 2.7300 1_655 no
H3B H38 2.4600 1_655 no
H3C C21 2.6900 . no
H3C C16 3.0400 . no
H3C H21 2.2200 . no
H5 C33 2.7800 . no
H5 H33B 2.2500 . no
H5 H33A 2.0200 . no
H5 C33A 2.9600 . no
H7 N1 2.7000 1_545 no
H8 C15 2.8400 2_745 no
H8 C14 2.8800 2_745 no
H9 H2 2.3300 . no
H9 C2 2.9500 . no
H9 H1A 2.1200 . no
H9 C1 2.6500 . no
H11 C28 2.7300 . no
H11 H40 2.3600 2_655 no
H11 Fe1 3.1600 . no
H11 C29 3.0400 . no
H11 C29A 2.8600 . no
H11 H29B 2.2300 . no
H12 H59 2.4700 2_645 no
H12 C52 3.0000 1_654 no
H13 H60 2.5600 2_645 no
H14 C18 2.9100 2_745 no
H14 C17 2.9100 2_745 no
H14 C16 2.9100 2_745 no
H14 C19 2.9200 2_745 no
H14 H3A 2.4000 2_745 no
H14 C21 2.9300 2_745 no
H14 C20 2.9300 2_745 no
H15 N1 2.8600 2_745 no
H15 C4 2.8200 . no
H15 C9 3.0200 . no
H17 C30 2.9900 . no
H17 H30A 2.5700 . no
H17 C31A 2.8900 . no
H17 Fe1 3.0700 . no
H17 H31B 2.5600 . no
H17 C30A 2.9900 . no
H17 C28 2.6200 . no
H19 H50 2.5700 2_656 no
H20 C57 3.0400 2_646 no
H20 N2 2.8300 2_656 no
H21 C3 2.9600 . no
H21 C22 3.0200 . no
H21 H3C 2.2200 . no
H23 H45 2.2400 . no
H23 C21 2.8500 . no
H23 C16 2.6800 . no
H23 C45 2.9700 . no
H23 H31A 2.5900 . no
H24 H44 2.3000 . no
H24 C40 3.1000 . no
H25 C66A 2.9700 2_646 no
H25 C29 3.0900 2_645 no
H25 H29A 2.3000 2_645 no
H25 C62A 3.0100 2_646 no
H25 C62 3.0000 2_646 no
H25 C40 3.0300 . no
H26 C29 3.0600 2_645 no
H27 C9 2.7200 . no
H27 C4 2.8600 . no
H27 C2 2.8600 . no
H27 H2 2.1700 . no
H29A C25 2.8200 2_655 no
H29A H25 2.3000 2_655 no
H29B H11 2.2300 . no
H29B C11 3.0600 . no
H29B C47 3.0800 2_645 no
H30A H32A 2.4200 2_655 no
H30A C28 3.0300 . no
H30A H17 2.5700 . no
H30B C25 3.1000 2_655 no
H31A C22 3.0000 . no
H31A H23 2.5900 . no
H31A C23 2.7500 . no
H31A P2 3.0800 . no
H31A Fe1 2.7700 . no
H31B H17 2.5600 . no
H31B C17 2.9700 . no
H32A H30A 2.4200 2_645 no
H32A C27 2.9900 . no
H32A C22 3.0600 . no
H32A Fe1 2.7200 . no
H32B C22 2.7900 . no
H32B C23 2.9900 . no
H32B C27 3.0300 . no
H33A C46 2.7300 2_645 no
H33A C5 2.8300 . no
H33A H5 2.0200 . no
H33A P1 3.0500 . no
H33B H5 2.2500 . no
H33B C46 3.0300 2_645 no
H33B C5 2.9700 . no
H34A C48 2.6500 . no
H34A H60 2.4000 . no
H34A C13 2.8400 2_655 no
H34A H48 2.1600 . no
H34B C3 3.0000 1_455 no
H34B H36A 2.5900 . no
H34B H36B 2.4200 . no
H34B C38 2.8700 . no
H34B H38 2.5600 . no
H35 H54 2.6000 . no
H35 H60 2.2100 . no
H35 C60 2.7800 . no
H36A C54 2.9800 2_546 no
H36A H34B 2.5900 . no
H36A H54 2.3900 2_546 no
H36A N2 2.6400 . no
H36A C61 2.5900 . no
H36B H34B 2.4200 . no
H36C C49 2.6700 . no
H36C C54 2.7900 . no
H36C C58 3.0600 2_546 no
H36C C59 2.9000 2_546 no
H38 C43 3.0700 . no
H38 H3B 2.4600 1_455 no
H38 H34B 2.5600 . no
H38 C34 3.0300 . no
H39 N1 2.9400 2_645 no
H40 C11 3.0700 2_645 no
H40 H11 2.3600 2_645 no
H41 C66 2.9900 2_646 no
H42 C63 3.0400 . no
H42 C64 3.0600 . no
H42 C61 2.7200 . no
H42 Fe2 3.1700 . no
H44 C38 3.0500 . no
H44 H24 2.3000 . no
H44 H64B 2.5900 . no
H44 C37 2.7000 . no
H44 C24 3.0300 . no
H45 C20 3.0100 . no
H45 C19 3.0600 . no
H45 H23 2.2400 . no
H45 C21 3.0900 . no
H46 C33 3.0100 2_655 no
H46 H62B 2.5200 2_656 no
H46 C19 3.0200 . no
H47 C62A 3.0800 2_656 no
H48 C60 2.5900 . no
H48 H34A 2.1600 . no
H48 C34 2.8000 . no
H48 H60 2.2900 . no
H50 C62 2.8600 . no
H50 H19 2.5700 2_646 no
H50 C61 2.8300 . no
H50 H62 2.2800 . no
H50 Fe2 3.1900 . no
H53 C37 3.0400 2_556 no
H53 C42 3.0200 2_556 no
H54 N2 2.8500 2_556 no
H54 H36A 2.3900 2_556 no
H54 C55 2.9500 . no
H54 C36 3.1000 2_556 no
H54 C35 3.0100 . no
H54 H35 2.6000 . no
H56 C49 2.9100 . no
H56 C66A 2.7400 . no
H56 H66B 1.9500 . no
H56 C66 3.0300 . no
H56 H66 2.2900 . no
H57 C20 2.9400 2_656 no
H57 C21 2.9800 2_656 no
H58 N2 2.6700 1_565 no
H59 H12 2.4700 2_655 no
H59 C41 3.0400 1_565 no
H59 C53 2.9100 2_556 no
H60 H35 2.2100 . no
H60 C13 3.0000 2_655 no
H60 H48 2.2900 . no
H60 C12 3.0800 2_655 no
H60 H34A 2.4000 . no
H60 C34 2.9600 . no
H60 C35 2.7300 . no
H60 H13 2.5600 2_655 no
H62 H50 2.2800 . no
H62 C25 3.1000 2_656 no
H62B C46 2.8900 2_646 no
H62B C47 2.9700 2_646 no
H62B H46 2.5200 2_646 no
H63 C46 3.1000 2_646 no
H63 C47 2.9100 2_646 no
H63 H65 2.4800 2_646 no
H63B H65B 2.2100 2_646 no
H63B C65A 3.0800 2_646 no
H64 C57 3.0400 2_646 no
H64 C44 3.0100 . no
H64B Fe2 2.8100 . no
H64B P3 3.0500 . no
H64B C43 2.7200 . no
H64B C44 2.5700 . no
H64B H44 2.5900 . no
H65 C43 2.8800 . no
H65 C48 3.0400 . no
H65 H63 2.4800 2_656 no
H65B Fe2 2.8600 . no
H65B H63B 2.2100 2_656 no
H66 C56 2.8000 . no
H66 C25 2.9700 2_656 no
H66 H56 2.2900 . no
H66 C24 3.0900 2_656 no
H66B P4 2.9700 . no
H66B C56 2.6200 . no
H66B H56 1.9500 . no
H66B C24 3.0200 2_656 no
H66B C25 2.7500 2_656 no

loop_
_geom_torsion_atom_site_label_1
_geom_torsion_atom_site_label_2
_geom_torsion_atom_site_label_3
_geom_torsion_atom_site_label_4
_geom_torsion
_geom_torsion_publ_flag
P2 Fe1 P1 C1 -32.6(2) no
P2 Fe1 P1 C4 86.5(3) no
P2 Fe1 P1 C10 -147.5(3) no
C28 Fe1 P1 C1 58.9(3) no
C28 Fe1 P1 C4 178.0(3) no
C28 Fe1 P1 C10 -56.1(3) no
C29A Fe1 P1 C1 155.1(4) no
C29A Fe1 P1 C4 -85.8(4) no
C29A Fe1 P1 C10 40.2(4) no
C30A Fe1 P1 C1 135.5(7) no
C30A Fe1 P1 C4 -105.4(7) no
C30A Fe1 P1 C10 20.6(7) no
C32A Fe1 P1 C1 -128.1(4) no
C32A Fe1 P1 C4 -9.0(4) no
C32A Fe1 P1 C10 117.0(4) no
C33A Fe1 P1 C1 -164.4(4) no
C33A Fe1 P1 C4 -45.3(4) no
C33A Fe1 P1 C10 80.7(4) no
P1 Fe1 P2 C2 15.1(2) no
P1 Fe1 P2 C16 141.0(3) no
P1 Fe1 P2 C22 -99.8(2) no
C28 Fe1 P2 C2 -70.9(3) no
C28 Fe1 P2 C16 55.0(3) no
C28 Fe1 P2 C22 174.1(3) no
C30A Fe1 P2 C2 -157.7(5) no
C30A Fe1 P2 C16 -31.9(5) no
C30A Fe1 P2 C22 87.3(5) no
C31A Fe1 P2 C2 175.9(5) no
C31A Fe1 P2 C16 -58.3(5) no
C31A Fe1 P2 C22 60.9(5) no
C32A Fe1 P2 C2 136.5(5) no
C32A Fe1 P2 C16 -97.6(5) no
C32A Fe1 P2 C22 21.6(5) no
C33A Fe1 P2 C2 116.7(5) no
C33A Fe1 P2 C16 -117.5(5) no
C33A Fe1 P2 C22 1.7(5) no
P1 Fe1 C29A C30A -164.9(6) no
P1 Fe1 C29A C33A 81.0(7) no
C28 Fe1 C29A C30A -76.1(7) no
C28 Fe1 C29A C33A 169.8(7) no
C30A Fe1 C29A C33A -114.1(10) no
C31A Fe1 C29A C30A 35.9(8) no
C31A Fe1 C29A C33A -78.1(8) no
C32A Fe1 C29A C30A 78.6(8) no
C32A Fe1 C29A C33A -35.4(7) no
C33A Fe1 C29A C30A 114.1(10) no
P1 Fe1 C30A C29A 28.7(11) no
P1 Fe1 C30A C31A 149.8(7) no
P2 Fe1 C30A C29A -165.5(5) no
P2 Fe1 C30A C31A -44.4(8) no
C28 Fe1 C30A C29A 105.2(7) no
C28 Fe1 C30A C31A -133.7(7) no
C29A Fe1 C30A C31A 121.1(10) no
C31A Fe1 C30A C29A -121.1(10) no
C32A Fe1 C30A C29A -83.5(7) no
C32A Fe1 C30A C31A 37.7(7) no
C33A Fe1 C30A C29A -40.3(7) no
C33A Fe1 C30A C31A 80.8(8) no
P2 Fe1 C31A C30A 144.2(6) no
P2 Fe1 C31A C32A -97.5(5) no
C28 Fe1 C31A C30A 51.8(7) no
C28 Fe1 C31A C32A 170.1(6) no
C29A Fe1 C31A C30A -36.7(6) no
C29A Fe1 C31A C32A 81.7(6) no
C30A Fe1 C31A C32A 118.4(9) no
C32A Fe1 C31A C30A -118.4(9) no
C33A Fe1 C31A C30A -80.6(7) no
C33A Fe1 C31A C32A 37.8(6) no
P1 Fe1 C32A C31A 175.5(4) no
P1 Fe1 C32A C33A -66.7(7) no
P2 Fe1 C32A C31A 85.8(5) no
P2 Fe1 C32A C33A -156.3(6) no
C28 Fe1 C32A C31A -19.3(11) no
C28 Fe1 C32A C33A 98.6(9) no
C29A Fe1 C32A C31A -81.6(6) no
C29A Fe1 C32A C33A 36.3(6) no
C30A Fe1 C32A C31A -37.7(6) no
C30A Fe1 C32A C33A 80.2(7) no
C31A Fe1 C32A C33A 117.8(9) no
C33A Fe1 C32A C31A -117.8(9) no
P1 Fe1 C33A C29A -111.0(6) no
P1 Fe1 C33A C32A 127.1(7) no
P2 Fe1 C33A C29A 154.1(5) no
P2 Fe1 C33A C32A 32.3(8) no
C28 Fe1 C33A C29A -14.8(9) no
C28 Fe1 C33A C32A -136.6(8) no
C29A Fe1 C33A C32A -121.8(10) no
C30A Fe1 C33A C29A 40.4(6) no
C30A Fe1 C33A C32A -81.5(8) no
C31A Fe1 C33A C29A 83.8(7) no
C31A Fe1 C33A C32A -38.0(8) no
C32A Fe1 C33A C29A 121.8(10) no
P4 Fe2 C62 C66 -74.8(6) no
C61 Fe2 C62 C63 80.9(6) no
C61 Fe2 C62 C66 -163.9(6) no
C63 Fe2 C62 C66 115.2(8) no
C64 Fe2 C62 C63 -35.6(6) no
C64 Fe2 C62 C66 79.7(6) no
C65 Fe2 C62 C63 -78.9(6) no
C65 Fe2 C62 C66 36.4(6) no
C66 Fe2 C62 C63 -115.2(8) no
P3 Fe2 C63 C62 170.2(4) no
P3 Fe2 C63 C64 48.4(6) no
P4 Fe2 C63 C62 -20.3(9) no
P4 Fe2 C63 C64 -142.1(6) no
C61 Fe2 C63 C62 -97.8(5) no
C61 Fe2 C63 C64 140.4(6) no
C62 Fe2 C63 C64 -121.8(8) no
C64 Fe2 C63 C62 121.8(8) no
C65 Fe2 C63 C62 83.8(6) no
C65 Fe2 C63 C64 -38.0(5) no
C66 Fe2 C63 C62 39.8(5) no
C66 Fe2 C63 C64 -82.0(6) no
P3 Fe2 C64 C63 -140.0(5) no
P3 Fe2 C64 C65 101.3(4) no
P4 Fe2 C64 C63 135.3(6) no
P4 Fe2 C64 C65 16.6(9) no
C61 Fe2 C64 C63 -44.4(6) no
C61 Fe2 C64 C65 -163.0(4) no
C62 Fe2 C64 C63 36.1(5) no
C62 Fe2 C64 C65 -82.6(5) no
C63 Fe2 C64 C65 -118.7(7) no
C65 Fe2 C64 C63 118.7(7) no
C66 Fe2 C64 C63 79.8(6) no
C66 Fe2 C64 C65 -38.9(4) no
P3 Fe2 C65 C64 -82.5(5) no
P3 Fe2 C65 C66 160.6(4) no
P4 Fe2 C65 C64 -172.6(4) no
P4 Fe2 C65 C66 70.5(5) no
C61 Fe2 C65 C64 33.8(8) no
C61 Fe2 C65 C66 -83.0(8) no
C62 Fe2 C65 C64 80.5(5) no
C62 Fe2 C65 C66 -36.3(5) no
C63 Fe2 C65 C64 37.2(5) no
C63 Fe2 C65 C66 -79.6(5) no
C64 Fe2 C65 C66 -116.8(7) no
C66 Fe2 C65 C64 116.8(7) no
P3 Fe2 C66 C62 -149.4(5) no
P3 Fe2 C66 C65 -28.1(7) no
P4 Fe2 C66 C62 116.9(5) no
P4 Fe2 C66 C65 -121.8(5) no
C61 Fe2 C66 C62 21.0(7) no
C61 Fe2 C66 C65 142.3(5) no
C62 Fe2 C66 C65 121.3(8) no
C63 Fe2 C66 C62 -39.5(6) no
C63 Fe2 C66 C65 81.8(6) no
C64 Fe2 C66 C62 -82.5(6) no
C64 Fe2 C66 C65 38.8(6) no
C65 Fe2 C66 C62 -121.3(8) no
C65 Fe2 P4 C55 4.8(3) no
C66 Fe2 P4 C35 162.3(3) no
C66 Fe2 P4 C49 -76.2(3) no
C66 Fe2 P4 C55 42.8(3) no
P3 Fe2 C62 C63 -24.5(10) no
P3 Fe2 C62 C66 90.8(7) no
P4 Fe2 C62 C63 170.0(5) no
C64 Fe2 P3 C37 67.4(4) no
C64 Fe2 P3 C43 -53.2(4) no
C65 Fe2 P3 C34 -129.1(4) no
C65 Fe2 P3 C37 107.0(4) no
C65 Fe2 P3 C43 -13.5(4) no
C66 Fe2 P3 C34 -111.2(4) no
C66 Fe2 P3 C37 124.9(4) no
C66 Fe2 P3 C43 4.4(4) no
P3 Fe2 P4 C35 26.4(2) no
P3 Fe2 P4 C49 148.0(3) no
P3 Fe2 P4 C55 -93.1(3) no
C61 Fe2 P4 C35 -68.0(3) no
C61 Fe2 P4 C49 53.6(3) no
C61 Fe2 P4 C55 172.6(3) no
C62 Fe2 P4 C35 -158.7(3) no
C62 Fe2 P4 C49 -37.2(4) no
C62 Fe2 P4 C55 81.9(4) no
C63 Fe2 P4 C35 -144.6(6) no
P4 Fe2 P3 C34 -12.2(3) no
P4 Fe2 P3 C37 -136.1(3) no
P4 Fe2 P3 C43 103.3(2) no
C61 Fe2 P3 C34 76.3(3) no
C61 Fe2 P3 C37 -47.7(3) no
C61 Fe2 P3 C43 -168.2(3) no
C62 Fe2 P3 C34 -179.0(7) no
C62 Fe2 P3 C37 57.1(7) no
C62 Fe2 P3 C43 -63.4(7) no
C63 Fe2 P3 C34 163.1(4) no
C63 Fe2 P3 C37 39.1(4) no
C63 Fe2 P3 C43 -81.4(4) no
C64 Fe2 P3 C34 -168.7(4) no
C64 Fe2 P4 C55 -7.1(7) no
C65 Fe2 P4 C35 124.3(3) no
C65 Fe2 P4 C49 -114.2(3) no
C63 Fe2 P4 C49 -23.1(7) no
C63 Fe2 P4 C55 95.9(7) no
C64 Fe2 P4 C35 112.3(7) no
C64 Fe2 P4 C49 -126.1(7) no
Fe1 P1 C1 C2 48.3(5) no
C4 P1 C1 C2 -81.5(5) no
C10 P1 C1 C2 174.6(5) no
Fe1 P1 C10 C15 178.6(5) no
C1 P1 C10 C11 -117.1(6) no
C1 P1 C10 C15 62.1(6) no
C4 P1 C10 C11 135.1(6) no
C4 P1 C10 C15 -45.7(6) no
C10 P1 C4 C5 -70.5(7) no
C10 P1 C4 C9 105.2(7) no
Fe1 P1 C10 C11 -0.6(7) no
Fe1 P1 C4 C5 64.1(7) no
Fe1 P1 C4 C9 -120.3(6) no
C1 P1 C4 C5 -176.6(6) no
C1 P1 C4 C9 -0.9(8) no
Fe1 P2 C2 C1 9.6(5) no
Fe1 P2 C2 C3 135.0(5) no
C16 P2 C2 C1 -122.1(5) no
C2 P2 C16 C21 -58.4(6) no
C22 P2 C16 C17 -126.5(5) no
C22 P2 C16 C21 50.4(6) no
Fe1 P2 C22 C23 -94.5(5) no
Fe1 P2 C22 C27 73.2(6) no
C2 P2 C22 C23 146.4(5) no
C2 P2 C22 C27 -45.9(6) no
C16 P2 C22 C23 34.1(6) no
C16 P2 C22 C27 -158.2(5) no
C22 P2 C2 C3 -104.7(5) no
C16 P2 C2 C3 3.2(6) no
C22 P2 C2 C1 130.0(5) no
C2 P2 C16 C17 124.7(6) no
Fe1 P2 C16 C17 -2.3(6) no
Fe1 P2 C16 C21 174.6(5) no
Fe2 P3 C43 C44 94.1(5) no
Fe2 P3 C34 C35 -7.5(5) no
C37 P3 C34 C35 124.0(5) no
C43 P3 C34 C35 -130.4(5) no
Fe2 P3 C37 C38 175.1(5) no
Fe2 P3 C37 C42 -4.9(7) no
C34 P3 C37 C38 48.1(6) no
C34 P3 C37 C42 -131.9(6) no
C43 P3 C37 C38 -58.0(6) no
C43 P3 C37 C42 122.1(6) no
Fe2 P3 C43 C48 -77.0(5) no
C34 P3 C43 C44 -144.8(6) no
C34 P3 C43 C48 44.1(6) no
C37 P3 C43 C44 -36.1(6) no
C37 P3 C43 C48 152.8(5) no
Fe2 P4 C35 C34 -36.8(5) no
Fe2 P4 C35 C36 85.6(5) no
C49 P4 C35 C34 -167.8(5) no
C49 P4 C35 C36 -45.4(5) no
C55 P4 C35 C34 90.0(5) no
C55 P4 C35 C36 -147.7(5) no
Fe2 P4 C49 C50 7.6(7) no
Fe2 P4 C49 C54 -177.3(5) no
C35 P4 C49 C50 131.9(6) no
C35 P4 C49 C54 -53.0(6) no
C35 P4 C55 C56 164.9(5) no
C35 P4 C55 C60 -17.3(7) no
C49 P4 C55 C56 57.9(6) no
C55 P4 C49 C50 -120.6(6) no
C55 P4 C49 C54 54.5(6) no
Fe2 P4 C55 C56 -72.9(6) no
Fe2 P4 C55 C60 104.9(6) no
C49 P4 C55 C60 -124.4(6) no
P1 C1 C2 C3 -165.0(5) no
P1 C1 C2 P2 -35.9(6) no
P1 C4 C5 C6 178.0(7) no
C9 C4 C5 C6 2.1(13) no
P1 C4 C9 C8 -178.0(7) no
C5 C4 C9 C8 -2.4(13) no
C4 C5 C6 C7 -0.8(15) no
C5 C6 C7 C8 -0.2(17) no
C6 C7 C8 C9 0.0(16) no
C7 C8 C9 C4 1.4(15) no
C15 C10 C11 C12 -0.3(10) no
P1 C10 C15 C14 -178.8(5) no
C11 C10 C15 C14 0.4(10) no
P1 C10 C11 C12 179.0(5) no
C10 C11 C12 C13 -0.6(10) no
C11 C12 C13 C14 1.3(11) no
C12 C13 C14 C15 -1.1(11) no
C13 C14 C15 C10 0.3(10) no
P2 C16 C21 C20 -179.8(5) no
P2 C16 C17 C18 179.5(6) no
C21 C16 C17 C18 2.5(10) no
C17 C16 C21 C20 -2.9(10) no
C16 C17 C18 C19 -1.0(11) no
C17 C18 C19 C20 -0.2(11) no
C18 C19 C20 C21 -0.2(11) no
C19 C20 C21 C16 1.8(10) no
C27 C22 C23 C24 0.5(10) no
P2 C22 C27 C26 -170.0(5) no
C23 C22 C27 C26 -1.9(10) no
P2 C22 C23 C24 168.7(5) no
C22 C23 C24 C25 1.0(11) no
C23 C24 C25 C26 -1.0(11) no
C24 C25 C26 C27 -0.3(11) no
C25 C26 C27 C22 1.9(11) no
Fe1 C29A C30A C31A -58.5(10) no
C33A C29A C30A Fe1 65.2(8) no
C33A C29A C30A C31A 6.8(15) no
Fe1 C29A C33A C32A 58.4(10) no
C30A C29A C33A Fe1 -65.0(9) no
C30A C29A C33A C32A -6.6(15) no
Fe1 C30A C31A C32A -61.1(9) no
C29A C30A C31A C32A -4.5(16) no
C29A C30A C31A Fe1 56.6(9) no
C30A C31A C32A Fe1 60.5(10) no
C30A C31A C32A C33A 0.3(15) no
Fe1 C31A C32A C33A -60.2(9) no
C31A C32A C33A Fe1 60.1(9) no
C31A C32A C33A C29A 3.9(15) no
Fe1 C32A C33A C29A -56.1(9) no
P3 C34 C35 P4 27.0(6) no
P3 C34 C35 C36 -96.4(6) no
P3 C37 C38 C39 -178.6(5) no
C42 C37 C38 C39 1.4(10) no
P3 C37 C42 C41 179.0(5) no
C38 C37 C42 C41 -1.0(10) no
C37 C38 C39 C40 0.1(10) no
C38 C39 C40 C41 -1.9(10) no
C39 C40 C41 C42 2.3(10) no
C40 C41 C42 C37 -0.9(10) no
P3 C43 C44 C45 -172.8(6) no
C48 C43 C44 C45 -1.5(11) no
P3 C43 C48 C47 173.4(5) no
C44 C43 C48 C47 2.1(10) no
C43 C44 C45 C46 1.0(12) no
C44 C45 C46 C47 -1.1(12) no
C45 C46 C47 C48 1.6(11) no
C46 C47 C48 C43 -2.2(11) no
P4 C49 C50 C51 175.1(5) no
C54 C49 C50 C51 0.1(10) no
P4 C49 C54 C53 -174.6(5) no
C50 C49 C54 C53 0.5(10) no
C49 C50 C51 C52 -1.0(11) no
C50 C51 C52 C53 1.4(11) no
C51 C52 C53 C54 -0.8(11) no
C52 C53 C54 C49 -0.1(11) no
P4 C55 C56 C57 176.9(5) no
C60 C55 C56 C57 -1.0(10) no
P4 C55 C60 C59 -177.1(6) no
C56 C55 C60 C59 0.7(10) no
C55 C56 C57 C58 0.3(10) no
C56 C57 C58 C59 0.9(10) no
C57 C58 C59 C60 -1.2(11) no
C58 C59 C60 C55 0.4(11) no
Fe2 C62 C63 C64 57.5(7) no
C66 C62 C63 Fe2 -63.4(7) no
C66 C62 C63 C64 -5.9(11) no
Fe2 C62 C66 C65 -57.1(7) no
C63 C62 C66 Fe2 64.3(7) no
C63 C62 C66 C65 7.3(11) no
Fe2 C63 C64 C65 58.4(6) no
C62 C63 C64 Fe2 -56.2(7) no
C62 C63 C64 C65 2.2(11) no
Fe2 C64 C65 C66 62.6(7) no
C63 C64 C65 Fe2 -60.3(6) no
C63 C64 C65 C66 2.3(10) no
Fe2 C65 C66 C62 57.1(7) no
C64 C65 C66 Fe2 -63.1(6) no
C64 C65 C66 C62 -6.0(11) no
